data_4027752
loop_
_publ_author_name
'Natsuko Uchida'
'Junpei Kuwabara'
'Ayako Taketoshi'
'Takaki Kanbara'

_publ_contact_author_email kanbara@ims.tsukuba.ac.jp
_publ_contact_author_fax +81-29-853-4490
_publ_contact_author_name 'Takaki Kanbara'
_publ_contact_author_phone +81-290853-5066
_publ_section_title
;
 Molecular Design of Organic Superbases, Azacalix[3](2,6)pyridines:
 Catalysts for 1,2- and 1,4-Additions
;
_journal_name_full 'Journal of Organic Chemistry'
_journal_page_first 10631
_journal_page_last 10637
_journal_paper_doi 10.1021/jo3017428
_journal_volume 77
_journal_year 2012
_chemical_formula_moiety 'C57 H69 Br Cl9 N9 O3'
_chemical_formula_sum 'C57 H69 Br Cl9 N9 O3'
_chemical_formula_weight 1327.21
_space_group_IT_number 14
_symmetry_cell_setting monoclinic
_symmetry_Int_Tables_number 14
_symmetry_space_group_name_Hall '-P 2ybc'
_symmetry_space_group_name_H-M 'P 1 21/c 1'
_atom_sites_solution_hydrogens geom
_atom_sites_solution_primary direct
_atom_sites_solution_secondary difmap
_audit_creation_date 2012-02-22
_audit_creation_method 'by CrystalStructure 4.0'
_cell_angle_alpha 90.0000
_cell_angle_beta 101.745(4)
_cell_angle_gamma 90.0000
_cell_formula_units_Z 4
_cell_length_a 10.364(3)
_cell_length_b 30.543(9)
_cell_length_c 19.545(6)
_cell_measurement_reflns_used 3329
_cell_measurement_temperature 296(2)
_cell_measurement_theta_max 26.86
_cell_measurement_theta_min 2.23
_cell_volume 6057(3)
_computing_cell_refinement Unknown
_computing_data_collection Unknown
_computing_data_reduction Unknown
_computing_molecular_graphics 'CrystalStructure 4.0'
_computing_publication_material 'CrystalStructure 4.0 (Rigaku, 2010)'
_computing_structure_refinement 'SHELXL97 (Sheldrick, 2008)'
_computing_structure_solution 'SHELXD (Schneider, et al., 2002)'
_diffrn_ambient_temperature 90
_diffrn_detector_area_resol_mean 8.333
_diffrn_measured_fraction_theta_full 0.981
_diffrn_measured_fraction_theta_max 0.981
_diffrn_measurement_device_type 'Bruker APEX-II CCD'
_diffrn_measurement_method 'phi and omega scans'
_diffrn_radiation_source 'Bruker TXS fine-focus rotating anode'
_diffrn_radiation_type 'Mo K\a'
_diffrn_radiation_wavelength 0.71073
_diffrn_reflns_av_R_equivalents 0.1305
_diffrn_reflns_limit_h_max 13
_diffrn_reflns_limit_h_min -11
_diffrn_reflns_limit_k_max 38
_diffrn_reflns_limit_k_min -36
_diffrn_reflns_limit_l_max 19
_diffrn_reflns_limit_l_min -25
_diffrn_reflns_number 31777
_diffrn_reflns_theta_full 27.10
_diffrn_reflns_theta_max 27.10
_diffrn_standards_number 0
_exptl_absorpt_coefficient_mu 1.129
_exptl_absorpt_correction_type empirical
_exptl_absorpt_process_details
;
SADABS V2008/1 (Bruker AXS)
;
_exptl_crystal_colour yellow
_exptl_crystal_density_diffrn 1.455
_exptl_crystal_description none
_exptl_crystal_F_000 2744.00
_exptl_crystal_size_max 0.280
_exptl_crystal_size_mid 0.032
_exptl_crystal_size_min 0.010
_refine_diff_density_max 1.400
_refine_diff_density_min -2.140
_refine_ls_extinction_method none
_refine_ls_goodness_of_fit_ref 1.277
_refine_ls_hydrogen_treatment constr
_refine_ls_number_parameters 698
_refine_ls_number_reflns 13105
_refine_ls_number_restraints 0
_refine_ls_R_factor_gt 0.1979
_refine_ls_shift/su_max 0.004
_refine_ls_structure_factor_coef Fsqd
_refine_ls_weighting_details 'w = 1/[\s^2^(Fo^2^)+(0.2000P)^2^+0.0000P] where P=(Fo^2^+2Fc^2^)/3'
_refine_ls_weighting_scheme calc
_refine_ls_wR_factor_ref 0.5033
_reflns_number_gt 4405
_reflns_number_total 13105
_reflns_threshold_expression F^2^>2.0\s(F^2^)
_cod_data_source_file jo3017428_si_002.cif
_cod_data_source_block ucd701
_cod_database_code 4027752

loop_
_symmetry_equiv_pos_site_id
_symmetry_equiv_pos_as_xyz
1 +X,+Y,+Z
2 -X,1/2+Y,1/2-Z
3 -X,-Y,-Z
4 +X,1/2-Y,1/2+Z

loop_
_atom_site_label
_atom_site_type_symbol
_atom_site_fract_x
_atom_site_fract_y
_atom_site_fract_z
_atom_site_U_iso_or_equiv
_atom_site_adp_type
_atom_site_occupancy
_atom_site_symmetry_multiplicity
_atom_site_calc_flag
_atom_site_refinement_flags
Br1 Br -0.8626(6) 0.80497(12) 0.45495(17) 0.263(3) Uani 1.0 4 d .
Cl1 Cl -0.0674(7) 0.04428(17) -0.4551(2) 0.141(3) Uani 1.0 4 d .
Cl2 Cl 0.1623(7) 0.0942(3) -0.4389(3) 0.179(3) Uani 1.0 4 d .
Cl3 Cl 0.0167(6) 0.09449(11) -0.33016(19) 0.1050(17) Uani 1.0 4 d .
Cl4 Cl -1.0761(15) 0.7696(2) 0.0631(4) 0.344(10) Uani 1.0 4 d .
Cl5 Cl -1.1840(12) 0.6862(4) 0.0801(7) 0.303(7) Uani 1.0 4 d .
Cl6 Cl -0.9307(8) 0.70518(19) 0.1479(4) 0.180(4) Uani 1.0 4 d .
Cl7 Cl -0.622(3) 0.7915(9) 0.2859(16) 0.138(11) Uiso 0.2500 4 d .
Cl8 Cl -0.6033(8) 0.7880(2) 0.3174(4) 0.097(3) Uiso 0.7500 4 d .
Cl9 Cl -0.5190(15) 0.8702(5) 0.3105(8) 0.071(4) Uiso 0.2500 4 d .
Cl10 Cl -0.5837(9) 0.8801(2) 0.3543(4) 0.107(3) Uiso 0.7500 4 d .
Cl11 Cl -0.4108(17) 0.8079(5) 0.4225(9) 0.080(5) Uiso 0.2500 4 d .
Cl12 Cl -0.4552(8) 0.8196(3) 0.4509(4) 0.118(3) Uiso 0.7500 4 d .
O1 O 0.5280(10) 0.0212(3) -0.3375(4) 0.071(3) Uani 1.0 4 d .
O2 O -0.0486(10) -0.1755(3) 0.2003(5) 0.083(3) Uani 1.0 4 d .
O3 O 0.3125(18) 0.2766(4) 0.2385(8) 0.162(7) Uani 1.0 4 d .
N1 N 0.3330(8) 0.0742(3) 0.0083(4) 0.0298(19) Uani 1.0 4 d .
N2 N 0.2487(8) -0.0030(3) -0.0059(4) 0.0313(19) Uani 1.0 4 d .
N3 N 0.1947(8) 0.0442(3) 0.0900(4) 0.0312(19) Uani 1.0 4 d .
N4 N 0.3696(8) 0.0300(2) -0.0831(4) 0.0296(19) Uani 1.0 4 d .
N5 N 0.1356(8) -0.0296(3) 0.0769(4) 0.032(2) Uani 1.0 4 d .
N6 N 0.2742(9) 0.1154(3) 0.0988(4) 0.034(2) Uani 1.0 4 d .
N7 N 0.5435(9) 0.1766(3) -0.0519(4) 0.043(3) Uani 1.0 4 d .
N8 N 0.2244(8) -0.1209(3) -0.1095(4) 0.032(2) Uani 1.0 4 d .
N9 N 0.0089(9) 0.0594(3) 0.2564(4) 0.036(2) Uani 1.0 4 d .
C1 C 0.3424(10) 0.1126(3) 0.0439(5) 0.033(3) Uani 1.0 4 d .
C2 C 0.4134(10) 0.1474(3) 0.0267(5) 0.032(3) Uani 1.0 4 d .
C3 C 0.4758(10) 0.1428(3) -0.0303(5) 0.036(3) Uani 1.0 4 d .
C4 C 0.4669(10) 0.1022(3) -0.0675(5) 0.033(3) Uani 1.0 4 d .
C5 C 0.3908(9) 0.0694(3) -0.0455(5) 0.026(2) Uani 1.0 4 d .
C6 C 0.3020(10) -0.0077(3) -0.0630(5) 0.027(3) Uani 1.0 4 d .
C7 C 0.2969(10) -0.0459(3) -0.0994(5) 0.032(3) Uani 1.0 4 d .
C8 C 0.2306(10) -0.0824(3) -0.0755(5) 0.030(3) Uani 1.0 4 d .
C9 C 0.1768(10) -0.0765(3) -0.0165(5) 0.032(3) Uani 1.0 4 d .
C10 C 0.1873(10) -0.0370(3) 0.0170(5) 0.031(3) Uani 1.0 4 d .
C11 C 0.1301(10) 0.0113(3) 0.1118(5) 0.028(3) Uani 1.0 4 d .
C12 C 0.0619(10) 0.0135(3) 0.1665(5) 0.031(3) Uani 1.0 4 d .
C13 C 0.0689(10) 0.0546(3) 0.2008(5) 0.035(3) Uani 1.0 4 d .
C14 C 0.1386(10) 0.0899(3) 0.1787(5) 0.032(3) Uani 1.0 4 d .
C15 C 0.1982(10) 0.0825(3) 0.1231(5) 0.028(3) Uani 1.0 4 d .
C16 C 0.584(3) 0.1770(7) -0.1178(11) 0.032(6) Uiso 0.5000 4 d .
C17 C 0.638(3) 0.2241(7) -0.1225(12) 0.045(6) Uiso 0.5000 4 d .
C18 C 0.553(3) 0.2517(8) -0.0876(12) 0.046(6) Uiso 0.5000 4 d .
C19 C 0.515(3) 0.2243(7) -0.0283(12) 0.032(7) Uiso 0.5000 4 d .
C20 C 0.4097(10) 0.0266(3) -0.1492(5) 0.030(3) Uani 1.0 4 d .
C21 C 0.5226(10) 0.0042(3) -0.1528(5) 0.033(3) Uani 1.0 4 d .
C22 C 0.5661(11) 0.0014(4) -0.2155(6) 0.043(3) Uani 1.0 4 d .
C23 C 0.4961(14) 0.0214(4) -0.2728(6) 0.053(4) Uani 1.0 4 d .
C24 C 0.3817(14) 0.0452(4) -0.2698(6) 0.054(4) Uani 1.0 4 d .
C25 C 0.3370(12) 0.0477(3) -0.2064(5) 0.041(3) Uani 1.0 4 d .
C26 C 0.6616(18) 0.0031(7) -0.3390(8) 0.110(7) Uani 1.0 4 d .
C27 C 0.2891(12) -0.1298(3) -0.1673(5) 0.039(3) Uani 1.0 4 d .
C28 C 0.2785(12) -0.1796(3) -0.1761(6) 0.043(3) Uani 1.0 4 d .
C29 C 0.1536(13) -0.1906(3) -0.1501(6) 0.049(3) Uani 1.0 4 d .
C30 C 0.1517(12) -0.1584(3) -0.0900(5) 0.042(3) Uani 1.0 4 d .
C31 C 0.0906(10) -0.0681(3) 0.1099(5) 0.030(3) Uani 1.0 4 d .
C32 C 0.1744(11) -0.0895(3) 0.1630(5) 0.034(3) Uani 1.0 4 d .
C33 C 0.1320(14) -0.1260(4) 0.1934(7) 0.057(4) Uani 1.0 4 d .
C34 C 0.0059(13) -0.1405(4) 0.1717(7) 0.054(4) Uani 1.0 4 d .
C35 C -0.0824(12) -0.1190(3) 0.1195(7) 0.051(4) Uani 1.0 4 d .
C36 C -0.0372(11) -0.0832(3) 0.0874(6) 0.040(3) Uani 1.0 4 d .
C37 C 0.0433(17) -0.2012(5) 0.2537(10) 0.109(7) Uani 1.0 4 d .
C38 C -0.0670(13) 0.0243(4) 0.2809(5) 0.046(3) Uani 1.0 4 d .
C39 C -0.1197(15) 0.0461(4) 0.3390(6) 0.064(4) Uani 1.0 4 d .
C40 C -0.0174(16) 0.0807(4) 0.3679(7) 0.073(5) Uani 1.0 4 d .
C41 C 0.0311(13) 0.0968(4) 0.3041(5) 0.050(3) Uani 1.0 4 d .
C42 C 0.2809(12) 0.1571(4) 0.1360(6) 0.046(3) Uani 1.0 4 d .
C43 C 0.1997(12) 0.1917(4) 0.1061(7) 0.049(3) Uani 1.0 4 d .
C44 C 0.2060(17) 0.2321(5) 0.1374(9) 0.078(5) Uani 1.0 4 d .
C45 C 0.294(2) 0.2375(5) 0.1973(10) 0.087(6) Uani 1.0 4 d .
C46 C 0.3796(16) 0.2043(5) 0.2304(7) 0.073(5) Uani 1.0 4 d .
C47 C 0.3702(12) 0.1627(4) 0.1968(6) 0.052(3) Uani 1.0 4 d .
C48 C 0.261(3) 0.3128(7) 0.2063(14) 0.175(11) Uani 1.0 4 d .
C49 C 0.0056(18) 0.0934(5) -0.4187(10) 0.102(6) Uani 1.0 4 d .
C50 C -1.032(3) 0.7156(6) 0.0772(10) 0.157(11) Uani 1.0 4 d .
C51 C -0.592(2) 0.8271(6) 0.3829(10) 0.036(5) Uiso 0.5000 4 d .
C52 C -0.644(3) 0.8807(7) 0.3597(12) 0.037(6) Uiso 0.5000 4 d .
C53 C 0.476(2) 0.0607(6) 0.4858(10) 0.035(5) Uiso 0.5000 4 d .
C54 C 0.646(3) 0.0712(10) 0.4542(15) 0.046(8) Uiso 0.5000 4 d .
C55 C 0.617(4) 0.0592(10) 0.4404(17) 0.046(8) Uiso 0.5000 4 d .
C56 C 0.682(2) 0.1221(6) 0.4501(10) 0.028(5) Uiso 0.5000 4 d .
C57 C 0.599(4) 0.1194(9) 0.4216(15) 0.072(8) Uiso 0.5000 4 d .
C58 C 0.6538(15) 0.1414(5) 0.3447(7) 0.026(4) Uiso 0.7500 4 d .
C59 C 0.616(3) 0.1282(7) 0.3477(11) 0.033(6) Uiso 0.5000 4 d .
C60 C 0.590(3) 0.0745(10) 0.4222(15) 0.057(8) Uiso 0.5000 4 d .
C61 C 0.407(5) 0.1175(17) 0.421(3) 0.046(13) Uiso 0.2500 4 d .
C62 C 0.447(3) 0.1024(9) 0.3509(14) 0.064(7) Uiso 0.5000 4 d .
C63 C 0.404(3) 0.1262(9) 0.3827(14) 0.042(7) Uiso 0.5000 4 d .
C64 C 0.411(3) 0.1364(10) 0.4102(18) 0.056(9) Uiso 0.5000 4 d .
C65 C 0.710(3) 0.2141(6) -0.1013(11) 0.034(5) Uiso 0.5000 4 d .
C66 C 0.620(3) 0.2457(8) -0.0741(13) 0.048(7) Uiso 0.5000 4 d .
C67 C 0.564(3) 0.2204(7) -0.0209(12) 0.032(7) Uiso 0.5000 4 d .
C68 C 0.634(3) 0.1693(7) -0.1053(11) 0.031(6) Uiso 0.5000 4 d .
H2 H 0.4202 0.1739 0.0527 0.0379 Uiso 1.0 4 calc R
H4 H 0.5105 0.0978 -0.1053 0.0402 Uiso 1.0 4 calc R
H7 H 0.3359 -0.0483 -0.1392 0.0388 Uiso 1.0 4 calc R
H9 H 0.1326 -0.1001 0.0006 0.0385 Uiso 1.0 4 calc R
H12 H 0.0145 -0.0106 0.1797 0.0375 Uiso 1.0 4 calc R
H14 H 0.1441 0.1175 0.2014 0.0386 Uiso 1.0 4 calc R
H21 H 0.5716 -0.0097 -0.1122 0.0398 Uiso 1.0 4 calc R
H22 H 0.6442 -0.0143 -0.2178 0.0518 Uiso 1.0 4 calc R
H24 H 0.3346 0.0597 -0.3103 0.0652 Uiso 1.0 4 calc R
H25 H 0.2594 0.0635 -0.2033 0.0493 Uiso 1.0 4 calc R
H26A H 0.6680 -0.0269 -0.3207 0.1323 Uiso 1.0 4 calc R
H26B H 0.7292 0.0213 -0.3100 0.1323 Uiso 1.0 4 calc R
H26C H 0.6750 0.0029 -0.3872 0.1323 Uiso 1.0 4 calc R
H27A H 0.3824 -0.1204 -0.1561 0.0472 Uiso 1.0 4 calc R
H27B H 0.2438 -0.1147 -0.2103 0.0472 Uiso 1.0 4 calc R
H28A H 0.2704 -0.1880 -0.2257 0.0522 Uiso 1.0 4 calc R
H28B H 0.3561 -0.1944 -0.1477 0.0522 Uiso 1.0 4 calc R
H29A H 0.1560 -0.2212 -0.1334 0.0591 Uiso 1.0 4 calc R
H29B H 0.0747 -0.1866 -0.1878 0.0591 Uiso 1.0 4 calc R
H30A H 0.0604 -0.1502 -0.0874 0.0505 Uiso 1.0 4 calc R
H30B H 0.1964 -0.1709 -0.0446 0.0505 Uiso 1.0 4 calc R
H32 H 0.2618 -0.0791 0.1788 0.0412 Uiso 1.0 4 calc R
H33 H 0.1905 -0.1411 0.2294 0.0689 Uiso 1.0 4 calc R
H35 H -0.1712 -0.1285 0.1061 0.0607 Uiso 1.0 4 calc R
H36 H -0.0943 -0.0689 0.0498 0.0483 Uiso 1.0 4 calc R
H37A H 0.0801 -0.1823 0.2933 0.1310 Uiso 1.0 4 calc R
H37B H 0.1149 -0.2128 0.2331 0.1310 Uiso 1.0 4 calc R
H37C H -0.0045 -0.2255 0.2698 0.1310 Uiso 1.0 4 calc R
H38A H -0.0099 -0.0009 0.2987 0.0555 Uiso 1.0 4 calc R
H38B H -0.1396 0.0141 0.2432 0.0555 Uiso 1.0 4 calc R
H39A H -0.1291 0.0246 0.3756 0.0768 Uiso 1.0 4 calc R
H39B H -0.2065 0.0597 0.3207 0.0768 Uiso 1.0 4 calc R
H40A H -0.0576 0.1049 0.3902 0.0876 Uiso 1.0 4 calc R
H40B H 0.0557 0.0679 0.4027 0.0876 Uiso 1.0 4 calc R
H41A H -0.0198 0.1227 0.2833 0.0603 Uiso 1.0 4 calc R
H41B H 0.1257 0.1046 0.3162 0.0603 Uiso 1.0 4 calc R
H43 H 0.1389 0.1871 0.0633 0.0588 Uiso 1.0 4 calc R
H44 H 0.1502 0.2554 0.1172 0.0931 Uiso 1.0 4 calc R
H46 H 0.4406 0.2095 0.2729 0.0873 Uiso 1.0 4 calc R
H47 H 0.4254 0.1392 0.2166 0.0625 Uiso 1.0 4 calc R
H48A H 0.1654 0.3088 0.1901 0.2102 Uiso 1.0 4 calc R
H48B H 0.3013 0.3188 0.1662 0.2102 Uiso 1.0 4 calc R
H48C H 0.2766 0.3375 0.2389 0.2102 Uiso 1.0 4 calc R
H49 H -0.0469 0.1190 -0.4409 0.1219 Uiso 1.0 4 calc R
H50 H -0.9951 0.7046 0.0369 0.1880 Uiso 1.0 4 calc R

loop_
_atom_site_aniso_label
_atom_site_aniso_U_11
_atom_site_aniso_U_22
_atom_site_aniso_U_33
_atom_site_aniso_U_12
_atom_site_aniso_U_13
_atom_site_aniso_U_23
Br1 0.439(7) 0.209(4) 0.167(3) 0.189(4) 0.124(4) 0.072(3)
Cl1 0.222(7) 0.141(5) 0.056(3) -0.040(4) 0.021(4) 0.003(3)
Cl2 0.128(6) 0.313(10) 0.094(4) -0.012(6) 0.015(4) 0.052(5)
Cl3 0.187(5) 0.062(3) 0.066(3) 0.024(3) 0.028(3) 0.0139(17)
Cl4 0.72(3) 0.094(5) 0.139(6) 0.088(8) -0.091(10) 0.012(4)
Cl5 0.221(10) 0.245(11) 0.362(14) 0.019(9) -0.132(11) 0.039(10)
Cl6 0.218(7) 0.141(5) 0.147(5) -0.085(5) -0.041(5) 0.073(4)
O1 0.105(9) 0.075(6) 0.048(5) 0.018(5) 0.049(6) 0.015(4)
O2 0.088(8) 0.056(5) 0.124(8) 0.007(5) 0.062(7) 0.052(5)
O3 0.29(2) 0.043(7) 0.200(14) -0.014(9) 0.153(15) -0.037(8)
N1 0.032(5) 0.025(4) 0.036(5) -0.002(4) 0.015(4) -0.007(4)
N2 0.035(6) 0.037(5) 0.027(5) -0.003(4) 0.017(4) -0.000(4)
N3 0.024(5) 0.032(5) 0.043(5) -0.005(4) 0.018(4) -0.007(4)
N4 0.033(6) 0.023(4) 0.037(5) -0.007(4) 0.019(4) 0.001(4)
N5 0.032(6) 0.029(5) 0.042(5) -0.006(4) 0.023(5) -0.005(4)
N6 0.048(6) 0.022(4) 0.037(5) -0.008(4) 0.019(5) -0.009(4)
N7 0.056(7) 0.032(5) 0.044(5) -0.019(4) 0.015(5) -0.004(4)
N8 0.041(6) 0.026(4) 0.033(5) -0.007(4) 0.015(5) -0.004(4)
N9 0.047(6) 0.039(5) 0.031(5) 0.004(4) 0.026(5) -0.002(4)
C1 0.035(7) 0.040(6) 0.024(5) -0.001(5) 0.008(5) 0.000(5)
C2 0.038(7) 0.033(5) 0.025(5) -0.002(5) 0.010(5) -0.002(4)
C3 0.036(7) 0.044(6) 0.031(6) -0.012(5) 0.014(5) -0.005(5)
C4 0.032(7) 0.027(5) 0.044(6) -0.009(5) 0.014(5) 0.003(5)
C5 0.022(6) 0.029(5) 0.029(5) -0.006(4) 0.008(5) -0.000(4)
C6 0.038(7) 0.021(5) 0.021(5) -0.001(4) 0.005(5) 0.001(4)
C7 0.042(7) 0.031(5) 0.027(5) -0.007(5) 0.013(5) -0.004(4)
C8 0.039(7) 0.029(5) 0.019(5) -0.004(5) -0.000(5) -0.003(4)
C9 0.039(7) 0.023(5) 0.037(6) -0.000(4) 0.015(5) 0.000(4)
C10 0.029(6) 0.028(5) 0.040(6) -0.002(4) 0.014(5) 0.006(5)
C11 0.026(6) 0.031(5) 0.029(6) -0.002(4) 0.006(5) -0.006(4)
C12 0.036(7) 0.034(5) 0.023(5) 0.005(5) 0.006(5) -0.002(4)
C13 0.034(7) 0.051(6) 0.022(5) 0.006(5) 0.011(5) 0.001(5)
C14 0.038(7) 0.031(5) 0.033(6) 0.006(5) 0.018(5) 0.007(4)
C15 0.035(6) 0.026(5) 0.024(5) -0.003(4) 0.007(5) 0.000(4)
C20 0.031(7) 0.035(5) 0.025(6) -0.009(5) 0.010(5) -0.001(4)
C21 0.026(6) 0.043(6) 0.032(6) -0.008(5) 0.012(5) -0.004(5)
C22 0.037(7) 0.050(7) 0.047(7) -0.005(5) 0.019(6) -0.001(6)
C23 0.077(10) 0.050(7) 0.043(7) -0.018(7) 0.036(8) -0.008(6)
C24 0.072(10) 0.060(8) 0.033(6) 0.006(7) 0.015(7) 0.019(6)
C25 0.050(8) 0.035(6) 0.040(6) -0.005(5) 0.014(6) -0.002(5)
C26 0.113(16) 0.175(18) 0.060(10) 0.046(13) 0.058(10) 0.034(10)
C27 0.051(8) 0.036(6) 0.035(6) -0.008(5) 0.018(6) -0.016(5)
C28 0.063(8) 0.031(6) 0.039(6) -0.008(5) 0.014(6) -0.010(5)
C29 0.073(9) 0.034(6) 0.045(7) -0.020(6) 0.022(7) -0.010(5)
C30 0.051(8) 0.036(6) 0.044(6) -0.014(5) 0.020(6) -0.005(5)
C31 0.027(6) 0.031(5) 0.038(6) -0.003(5) 0.020(5) 0.001(4)
C32 0.049(7) 0.043(6) 0.012(5) -0.004(5) 0.009(5) -0.002(4)
C33 0.069(10) 0.048(7) 0.062(8) 0.020(7) 0.028(8) 0.032(6)
C34 0.047(9) 0.049(7) 0.076(9) -0.001(6) 0.035(8) 0.023(6)
C35 0.048(8) 0.032(6) 0.086(9) -0.011(5) 0.044(8) 0.003(6)
C36 0.038(7) 0.026(5) 0.066(8) 0.006(5) 0.034(6) 0.014(5)
C37 0.106(14) 0.094(11) 0.146(15) 0.044(10) 0.070(13) 0.070(11)
C38 0.072(9) 0.042(6) 0.032(6) -0.003(6) 0.029(6) 0.004(5)
C39 0.096(12) 0.058(8) 0.051(7) 0.013(7) 0.043(8) 0.006(6)
C40 0.111(13) 0.058(8) 0.065(8) -0.014(8) 0.054(9) -0.008(7)
C41 0.078(10) 0.045(7) 0.032(6) -0.004(6) 0.020(7) -0.009(5)
C42 0.044(8) 0.047(7) 0.058(8) -0.018(6) 0.032(7) -0.019(6)
C43 0.046(8) 0.038(7) 0.074(8) -0.001(6) 0.037(7) 0.003(6)
C44 0.096(13) 0.054(9) 0.095(12) 0.020(8) 0.049(11) 0.018(8)
C45 0.139(17) 0.046(9) 0.096(12) 0.000(9) 0.071(13) -0.015(9)
C46 0.105(13) 0.062(9) 0.057(8) -0.035(9) 0.031(9) -0.014(7)
C47 0.054(9) 0.052(7) 0.053(7) -0.013(6) 0.017(7) -0.015(6)
C48 0.24(3) 0.080(15) 0.26(3) 0.023(16) 0.16(3) -0.028(16)
C49 0.106(15) 0.060(10) 0.145(16) 0.013(9) 0.040(13) 0.025(9)
C50 0.28(4) 0.070(12) 0.103(14) -0.049(15) 0.010(18) -0.021(10)

loop_
_atom_type_symbol
_atom_type_description
_atom_type_scat_dispersion_real
_atom_type_scat_dispersion_imag
_atom_type_scat_source
C C 0.0033 0.0016
;
International Tables for Crystallography
(1992, Vol. C, Tables 4.2.6.8 and 6.1.1.4)
;
H H 0.0000 0.0000
;
International Tables for Crystallography
(1992, Vol. C, Table 6.1.1.4)
;
N N 0.0061 0.0033
;
International Tables for Crystallography
(1992, Vol. C, Tables 4.2.6.8 and 6.1.1.4)
;
O O 0.0106 0.0060
;
International Tables for Crystallography
(1992, Vol. C, Tables 4.2.6.8 and 6.1.1.4)
;
Cl Cl 0.1484 0.1585
;
International Tables for Crystallography
(1992, Vol. C, Tables 4.2.6.8 and 6.1.1.4)
;
Br Br -0.2901 2.4595
;
International Tables for Crystallography
(1992, Vol. C, Tables 4.2.6.8 and 6.1.1.4)
;

loop_
_geom_angle_atom_site_label_1
_geom_angle_atom_site_label_2
_geom_angle_atom_site_label_3
_geom_angle
_geom_angle_publ_flag
Cl10 Cl9 C51 52.0(8) yes
Cl10 Cl9 C52 12.8(9) yes
C51 Cl9 C52 51.3(10) yes
Cl9 Cl10 C51 93.8(11) yes
C23 O1 C26 114.7(10) yes
C34 O2 C37 115.9(11) yes
C45 O3 C48 115.5(16) yes
C1 N1 C5 120.6(8) yes
C6 N2 C10 119.6(8) yes
C11 N3 C15 118.3(9) yes
C5 N4 C6 125.0(8) yes
C5 N4 C20 119.4(8) yes
C6 N4 C20 115.5(7) yes
C10 N5 C11 126.8(8) yes
C10 N5 C31 116.7(7) yes
C11 N5 C31 116.3(8) yes
C1 N6 C15 127.9(8) yes
C1 N6 C42 117.0(9) yes
C15 N6 C42 115.1(9) yes
C3 N7 C16 123.2(11) yes
C3 N7 C19 118.2(13) yes
C3 N7 C67 127.1(13) yes
C3 N7 C68 121.2(11) yes
C16 N7 C19 111.2(13) yes
C16 N7 C67 108.7(14) yes
C16 N7 C68 21.7(12) yes
C19 N7 C67 18.9(14) yes
C19 N7 C68 120.2(14) yes
C67 N7 C68 110.7(15) yes
C8 N8 C27 124.4(8) yes
C8 N8 C30 122.2(9) yes
C27 N8 C30 113.4(8) yes
C13 N9 C38 122.9(8) yes
C13 N9 C41 123.6(9) yes
C38 N9 C41 112.8(9) yes
N1 C1 N6 116.8(9) yes
N1 C1 C2 122.0(10) yes
N6 C1 C2 121.2(9) yes
C1 C2 C3 118.2(9) yes
N7 C3 C2 121.2(9) yes
N7 C3 C4 118.9(10) yes
C2 C3 C4 119.9(9) yes
C3 C4 C5 116.5(10) yes
N1 C5 N4 117.8(8) yes
N1 C5 C4 122.8(8) yes
N4 C5 C4 119.4(9) yes
N2 C6 N4 116.3(7) yes
N2 C6 C7 123.0(9) yes
N4 C6 C7 120.7(9) yes
C6 C7 C8 117.7(9) yes
N8 C8 C7 119.7(9) yes
N8 C8 C9 122.3(9) yes
C7 C8 C9 118.0(8) yes
C8 C9 C10 120.3(9) yes
N2 C10 N5 116.2(8) yes
N2 C10 C9 121.4(10) yes
N5 C10 C9 122.4(9) yes
N3 C11 N5 115.9(9) yes
N3 C11 C12 125.1(8) yes
N5 C11 C12 119.0(8) yes
C11 C12 C13 114.8(9) yes
N9 C13 C12 118.9(9) yes
N9 C13 C14 120.3(9) yes
C12 C13 C14 120.8(10) yes
C13 C14 C15 117.2(9) yes
N3 C15 N6 114.9(9) yes
N3 C15 C14 123.8(9) yes
N6 C15 C14 121.2(8) yes
N7 C16 C17 103.6(16) yes
N7 C16 C65 100.8(14) yes
N7 C16 C68 91(4) yes
C17 C16 C65 29.1(12) yes
C17 C16 C68 96(4) yes
C65 C16 C68 67(3) yes
C16 C17 C18 104(2) yes
C16 C17 C65 86(3) yes
C16 C17 C66 110(3) yes
C16 C17 C68 19.5(12) yes
C18 C17 C65 122(3) yes
C18 C17 C66 28.5(17) yes
C18 C17 C68 115(2) yes
C65 C17 C66 95(3) yes
C65 C17 C68 66(2) yes
C66 C17 C68 112(2) yes
C17 C18 C19 107.8(19) yes
C17 C18 C66 53(3) yes
C17 C18 C67 95.0(18) yes
C19 C18 C66 88(3) yes
C19 C18 C67 18.5(14) yes
C66 C18 C67 69(3) yes
N7 C19 C18 100.9(18) yes
N7 C19 C66 91.3(17) yes
N7 C19 C67 68(4) yes
C18 C19 C66 25.2(14) yes
C18 C19 C67 87(5) yes
C66 C19 C67 62(4) yes
N4 C20 C21 119.2(8) yes
N4 C20 C25 119.0(9) yes
C21 C20 C25 121.7(10) yes
C20 C21 C22 120.6(9) yes
C21 C22 C23 119.2(11) yes
O1 C23 C22 125.1(12) yes
O1 C23 C24 113.9(10) yes
C22 C23 C24 121.0(12) yes
C23 C24 C25 119.7(10) yes
C20 C25 C24 117.7(11) yes
N8 C27 C28 104.0(9) yes
C27 C28 C29 103.2(9) yes
C28 C29 C30 105.0(9) yes
N8 C30 C29 102.4(9) yes
N5 C31 C32 120.4(9) yes
N5 C31 C36 119.8(8) yes
C32 C31 C36 119.8(9) yes
C31 C32 C33 120.1(10) yes
C32 C33 C34 120.0(11) yes
O2 C34 C33 124.9(11) yes
O2 C34 C35 113.7(11) yes
C33 C34 C35 121.4(11) yes
C34 C35 C36 118.2(11) yes
C31 C36 C35 120.4(9) yes
N9 C38 C39 102.8(9) yes
C38 C39 C40 104.8(12) yes
C39 C40 C41 104.0(10) yes
N9 C41 C40 103.6(9) yes
N6 C42 C43 119.0(9) yes
N6 C42 C47 119.9(10) yes
C43 C42 C47 120.9(10) yes
C42 C43 C44 121.4(11) yes
C43 C44 C45 117.6(13) yes
O3 C45 C44 125.9(14) yes
O3 C45 C46 109.8(14) yes
C44 C45 C46 124.3(13) yes
C45 C46 C47 116.8(12) yes
C42 C47 C46 119.0(11) yes
Cl1 C49 Cl2 105.3(10) yes
Cl1 C49 Cl3 111.1(10) yes
Cl2 C49 Cl3 110.7(10) yes
Cl4 C50 Cl5 105.8(16) yes
Cl4 C50 Cl6 116.1(12) yes
Cl5 C50 Cl6 107.1(13) yes
Cl7 C51 Cl8 13.5(8) yes
Cl7 C51 Cl9 75.0(11) yes
Cl7 C51 Cl10 101.4(12) yes
Cl7 C51 Cl11 98.8(13) yes
Cl7 C51 Cl12 123.6(14) yes
Cl7 C51 C52 105.2(14) yes
Cl8 C51 Cl9 85.3(10) yes
Cl8 C51 Cl10 114.1(12) yes
Cl8 C51 Cl11 90.0(11) yes
Cl8 C51 Cl12 113.1(12) yes
Cl8 C51 C52 118.7(13) yes
Cl9 C51 Cl10 34.2(6) yes
Cl9 C51 Cl11 90.3(11) yes
Cl9 C51 Cl12 103.7(11) yes
Cl9 C51 C52 52.8(12) yes
Cl10 C51 Cl11 107.4(12) yes
Cl10 C51 Cl12 106.4(11) yes
Cl10 C51 C52 21.6(10) yes
Cl11 C51 Cl12 26.1(7) yes
Cl11 C51 C52 126.5(15) yes
Cl12 C51 C52 118.3(13) yes
Cl9 C52 C51 75.9(13) yes
C54 C53 C55 14.8(13) yes
C54 C53 C60 22.5(12) yes
C55 C53 C60 18.7(13) yes
C53 C54 C55 65(6) yes
C53 C54 C56 113.4(19) yes
C53 C54 C57 92.9(19) yes
C53 C54 C60 73(4) yes
C55 C54 C56 141(5) yes
C55 C54 C57 110(5) yes
C55 C54 C60 53(5) yes
C56 C54 C57 33.4(14) yes
C56 C54 C60 89(4) yes
C57 C54 C60 57(3) yes
C53 C55 C54 100(6) yes
C53 C55 C57 90.7(19) yes
C53 C55 C60 87(5) yes
C54 C55 C57 55(5) yes
C54 C55 C60 85(6) yes
C57 C55 C60 30(4) yes
C54 C56 C57 75(3) yes
C54 C56 C59 96.0(14) yes
C54 C56 C60 25.9(14) yes
C57 C56 C59 47(3) yes
C57 C56 C60 51(2) yes
C59 C56 C60 73.2(13) yes
C54 C57 C55 15.1(14) yes
C54 C57 C56 71(3) yes
C54 C57 C58 122(3) yes
C54 C57 C59 116(3) yes
C54 C57 C60 27.9(16) yes
C54 C57 C61 101(3) yes
C54 C57 C62 99.9(18) yes
C54 C57 C63 116(2) yes
C54 C57 C64 119(3) yes
C55 C57 C56 86(3) yes
C55 C57 C58 119(2) yes
C55 C57 C59 109(2) yes
C55 C57 C60 12.9(15) yes
C55 C57 C61 92(3) yes
C55 C57 C62 84.8(16) yes
C55 C57 C63 103.0(19) yes
C55 C57 C64 109(2) yes
C56 C57 C58 93(3) yes
C56 C57 C59 106(4) yes
C56 C57 C60 98(3) yes
C56 C57 C61 144(4) yes
C56 C57 C62 165(3) yes
C56 C57 C63 162(3) yes
C56 C57 C64 145(3) yes
C58 C57 C59 16.3(10) yes
C58 C57 C60 114(3) yes
C58 C57 C61 119(3) yes
C58 C57 C62 81.7(15) yes
C58 C57 C63 96.1(15) yes
C58 C57 C64 105.8(17) yes
C59 C57 C60 102(3) yes
C59 C57 C61 108(3) yes
C59 C57 C62 66.6(16) yes
C59 C57 C63 85.6(18) yes
C59 C57 C64 99(2) yes
C60 C57 C61 84(3) yes
C60 C57 C62 72.1(18) yes
C60 C57 C63 92(2) yes
C60 C57 C64 101(3) yes
C61 C57 C62 47.6(19) yes
C61 C57 C63 22.9(18) yes
C61 C57 C64 18.0(18) yes
C62 C57 C63 32.4(13) yes
C62 C57 C64 49.9(15) yes
C63 C57 C64 17.6(13) yes
C57 C58 C59 48(3) yes
C56 C59 C57 26.7(14) yes
C56 C59 C58 94(3) yes
C56 C59 C62 93.3(14) yes
C57 C59 C58 116(3) yes
C57 C59 C62 67.3(17) yes
C58 C59 C62 159(4) yes
C53 C60 C54 85(4) yes
C53 C60 C55 74(5) yes
C53 C60 C56 110.2(18) yes
C53 C60 C57 106(3) yes
C53 C60 C62 94.7(17) yes
C54 C60 C55 42(4) yes
C54 C60 C56 65(3) yes
C54 C60 C57 95(4) yes
C54 C60 C62 162(4) yes
C55 C60 C56 107(4) yes
C55 C60 C57 138(5) yes
C55 C60 C62 155(5) yes
C56 C60 C57 31.5(15) yes
C56 C60 C62 98.2(17) yes
C57 C60 C62 67.2(18) yes
C57 C61 C62 65(3) yes
C57 C61 C63 81(5) yes
C57 C61 C64 81(6) yes
C62 C61 C63 40(4) yes
C62 C61 C64 85(7) yes
C63 C61 C64 49(6) yes
C57 C62 C59 46.1(13) yes
C57 C62 C60 40.7(13) yes
C57 C62 C61 68(3) yes
C57 C62 C63 77(2) yes
C57 C62 C64 66.4(16) yes
C59 C62 C60 69.6(14) yes
C59 C62 C61 108(3) yes
C59 C62 C63 103(3) yes
C59 C62 C64 95.9(18) yes
C60 C62 C61 79(3) yes
C60 C62 C63 102(3) yes
C60 C62 C64 91.1(18) yes
C61 C62 C63 28(3) yes
C61 C62 C64 22(3) yes
C63 C62 C64 11.6(17) yes
C57 C63 C61 76(4) yes
C57 C63 C62 70(2) yes
C57 C63 C64 78(4) yes
C61 C63 C62 112(5) yes
C61 C63 C64 50(6) yes
C62 C63 C64 147(5) yes
C57 C64 C61 81(6) yes
C57 C64 C62 63.7(17) yes
C57 C64 C63 84(4) yes
C61 C64 C62 73(6) yes
C61 C64 C63 80(7) yes
C62 C64 C63 21(3) yes
C16 C65 C17 65(3) yes
C16 C65 C66 89.3(18) yes
C16 C65 C68 19.6(11) yes
C17 C65 C66 52(3) yes
C17 C65 C68 85(3) yes
C66 C65 C68 104(2) yes
C17 C66 C18 98(4) yes
C17 C66 C19 116(3) yes
C17 C66 C65 33.3(15) yes
C17 C66 C67 114(3) yes
C18 C66 C19 67(3) yes
C18 C66 C65 131(4) yes
C18 C66 C67 84(4) yes
C19 C66 C65 117.0(18) yes
C19 C66 C67 17.4(13) yes
C65 C66 C67 105.6(18) yes
N7 C67 C18 103.1(16) yes
N7 C67 C19 93(4) yes
N7 C67 C66 103.0(18) yes
C18 C67 C19 74(4) yes
C18 C67 C66 26.3(15) yes
C19 C67 C66 100(4) yes
N7 C68 C16 67(4) yes
N7 C68 C17 92.0(15) yes
N7 C68 C65 101.9(15) yes
C16 C68 C17 65(3) yes
C16 C68 C65 94(4) yes
C17 C68 C65 29.0(12) yes
C1 C2 H2 120.907 no
C3 C2 H2 120.900 no
C3 C4 H4 121.734 no
C5 C4 H4 121.727 no
C6 C7 H7 121.134 no
C8 C7 H7 121.133 no
C8 C9 H9 119.848 no
C10 C9 H9 119.839 no
C11 C12 H12 122.603 no
C13 C12 H12 122.600 no
C13 C14 H14 121.418 no
C15 C14 H14 121.428 no
C20 C21 H21 119.696 no
C22 C21 H21 119.715 no
C21 C22 H22 120.379 no
C23 C22 H22 120.396 no
C23 C24 H24 120.126 no
C25 C24 H24 120.142 no
C20 C25 H25 121.157 no
C24 C25 H25 121.142 no
O1 C26 H26A 109.469 no
O1 C26 H26B 109.479 no
O1 C26 H26C 109.468 no
H26A C26 H26B 109.469 no
H26A C26 H26C 109.469 no
H26B C26 H26C 109.473 no
N8 C27 H27A 110.954 no
N8 C27 H27B 110.953 no
C28 C27 H27A 110.959 no
C28 C27 H27B 110.972 no
H27A C27 H27B 108.956 no
C27 C28 H28A 111.132 no
C27 C28 H28B 111.121 no
C29 C28 H28A 111.123 no
C29 C28 H28B 111.121 no
H28A C28 H28B 109.087 no
C28 C29 H29A 110.765 no
C28 C29 H29B 110.748 no
C30 C29 H29A 110.743 no
C30 C29 H29B 110.744 no
H29A C29 H29B 108.845 no
N8 C30 H30A 111.288 no
N8 C30 H30B 111.285 no
C29 C30 H30A 111.282 no
C29 C30 H30B 111.271 no
H30A C30 H30B 109.175 no
C31 C32 H32 119.936 no
C33 C32 H32 119.926 no
C32 C33 H33 120.013 no
C34 C33 H33 120.022 no
C34 C35 H35 120.893 no
C36 C35 H35 120.897 no
C31 C36 H36 119.813 no
C35 C36 H36 119.827 no
O2 C37 H37A 109.477 no
O2 C37 H37B 109.465 no
O2 C37 H37C 109.469 no
H37A C37 H37B 109.474 no
H37A C37 H37C 109.470 no
H37B C37 H37C 109.473 no
N9 C38 H38A 111.196 no
N9 C38 H38B 111.199 no
C39 C38 H38A 111.194 no
C39 C38 H38B 111.189 no
H38A C38 H38B 109.129 no
C38 C39 H39A 110.796 no
C38 C39 H39B 110.804 no
C40 C39 H39A 110.796 no
C40 C39 H39B 110.788 no
H39A C39 H39B 108.855 no
C39 C40 H40A 110.956 no
C39 C40 H40B 110.971 no
C41 C40 H40A 110.966 no
C41 C40 H40B 110.963 no
H40A C40 H40B 108.958 no
N9 C41 H41A 111.031 no
N9 C41 H41B 111.038 no
C40 C41 H41A 111.038 no
C40 C41 H41B 111.029 no
H41A C41 H41B 109.016 no
C42 C43 H43 119.310 no
C44 C43 H43 119.302 no
C43 C44 H44 121.188 no
C45 C44 H44 121.213 no
C45 C46 H46 121.601 no
C47 C46 H46 121.598 no
C42 C47 H47 120.506 no
C46 C47 H47 120.482 no
O3 C48 H48A 109.480 no
O3 C48 H48B 109.476 no
O3 C48 H48C 109.462 no
H48A C48 H48B 109.469 no
H48A C48 H48C 109.476 no
H48B C48 H48C 109.464 no
Cl1 C49 H49 109.852 no
Cl2 C49 H49 109.858 no
Cl3 C49 H49 109.876 no
Cl4 C50 H50 109.190 no
Cl5 C50 H50 109.186 no
Cl6 C50 H50 109.184 no

loop_
_geom_bond_atom_site_label_1
_geom_bond_atom_site_label_2
_geom_bond_distance
_geom_bond_publ_flag
Cl1 C49 1.762(16) yes
Cl2 C49 1.75(2) yes
Cl3 C49 1.712(19) yes
Cl4 C50 1.718(19) yes
Cl5 C50 1.83(3) yes
Cl6 C50 1.59(3) yes
Cl7 C51 2.15(4) yes
Cl8 C51 1.74(2) yes
Cl9 Cl10 1.227(19) yes
Cl9 C51 2.18(3) yes
Cl9 C52 1.79(4) yes
Cl10 C51 1.72(2) yes
Cl11 C51 1.97(3) yes
Cl12 C51 1.751(19) yes
O1 C23 1.370(16) yes
O1 C26 1.50(2) yes
O2 C34 1.379(16) yes
O2 C37 1.487(18) yes
O3 C45 1.43(2) yes
O3 C48 1.33(3) yes
N1 C1 1.357(12) yes
N1 C5 1.320(13) yes
N2 C6 1.352(13) yes
N2 C10 1.342(13) yes
N3 C11 1.327(12) yes
N3 C15 1.334(11) yes
N4 C5 1.403(11) yes
N4 C6 1.444(12) yes
N4 C20 1.439(13) yes
N5 C10 1.400(14) yes
N5 C11 1.429(11) yes
N5 C31 1.463(12) yes
N6 C1 1.402(14) yes
N6 C15 1.418(13) yes
N6 C42 1.462(13) yes
N7 C3 1.362(14) yes
N7 C16 1.44(3) yes
N7 C19 1.58(3) yes
N7 C67 1.47(3) yes
N7 C68 1.56(3) yes
N8 C8 1.344(11) yes
N8 C27 1.452(14) yes
N8 C30 1.465(13) yes
N9 C13 1.365(14) yes
N9 C38 1.469(14) yes
N9 C41 1.463(12) yes
C1 C2 1.372(14) yes
C2 C3 1.406(15) yes
C3 C4 1.430(13) yes
C4 C5 1.397(14) yes
C6 C7 1.363(12) yes
C7 C8 1.435(14) yes
C8 C9 1.391(15) yes
C9 C10 1.368(13) yes
C11 C12 1.398(15) yes
C12 C13 1.418(13) yes
C13 C14 1.411(14) yes
C14 C15 1.374(15) yes
C16 C17 1.56(3) yes
C16 C65 1.71(3) yes
C16 C68 0.57(4) yes
C17 C18 1.48(4) yes
C17 C65 0.83(3) yes
C17 C66 1.20(4) yes
C17 C68 1.71(3) yes
C18 C19 1.54(4) yes
C18 C66 0.71(4) yes
C18 C67 1.60(4) yes
C19 C66 1.68(4) yes
C19 C67 0.51(4) yes
C20 C21 1.369(15) yes
C20 C25 1.376(13) yes
C21 C22 1.390(16) yes
C22 C23 1.351(15) yes
C23 C24 1.403(19) yes
C24 C25 1.411(17) yes
C27 C28 1.530(13) yes
C28 C29 1.521(18) yes
C29 C30 1.535(15) yes
C31 C32 1.377(12) yes
C31 C36 1.386(14) yes
C32 C33 1.375(16) yes
C33 C34 1.363(19) yes
C34 C35 1.389(16) yes
C35 C36 1.389(15) yes
C38 C39 1.510(18) yes
C39 C40 1.522(19) yes
C40 C41 1.519(19) yes
C42 C43 1.402(15) yes
C42 C47 1.360(15) yes
C43 C44 1.372(18) yes
C44 C45 1.34(3) yes
C45 C46 1.42(2) yes
C46 C47 1.423(17) yes
C51 C52 1.75(3) yes
C53 C54 2.01(4) yes
C53 C55 1.85(5) yes
C53 C60 1.92(4) yes
C54 C55 0.52(4) yes
C54 C56 1.60(4) yes
C54 C57 1.64(4) yes
C54 C60 0.77(4) yes
C55 C57 1.88(4) yes
C55 C60 0.62(5) yes
C56 C57 0.93(4) yes
C56 C59 1.99(3) yes
C56 C60 1.76(4) yes
C57 C58 1.84(4) yes
C57 C59 1.52(4) yes
C57 C60 1.37(4) yes
C57 C61 1.99(7) yes
C57 C62 1.94(4) yes
C57 C63 2.02(4) yes
C57 C64 1.98(5) yes
C58 C59 0.57(3) yes
C59 C62 1.93(4) yes
C60 C62 2.00(4) yes
C61 C62 1.59(7) yes
C61 C63 0.80(7) yes
C61 C64 0.62(7) yes
C62 C63 1.11(4) yes
C62 C64 1.66(5) yes
C63 C64 0.61(5) yes
C65 C66 1.51(4) yes
C65 C68 1.57(3) yes
C66 C67 1.51(4) yes
C2 H2 0.950 no
C4 H4 0.950 no
C7 H7 0.950 no
C9 H9 0.950 no
C12 H12 0.950 no
C14 H14 0.950 no
C21 H21 0.950 no
C22 H22 0.950 no
C24 H24 0.950 no
C25 H25 0.950 no
C26 H26A 0.980 no
C26 H26B 0.980 no
C26 H26C 0.980 no
C27 H27A 0.990 no
C27 H27B 0.990 no
C28 H28A 0.990 no
C28 H28B 0.990 no
C29 H29A 0.990 no
C29 H29B 0.990 no
C30 H30A 0.990 no
C30 H30B 0.990 no
C32 H32 0.950 no
C33 H33 0.950 no
C35 H35 0.950 no
C36 H36 0.950 no
C37 H37A 0.980 no
C37 H37B 0.980 no
C37 H37C 0.980 no
C38 H38A 0.990 no
C38 H38B 0.990 no
C39 H39A 0.990 no
C39 H39B 0.990 no
C40 H40A 0.990 no
C40 H40B 0.990 no
C41 H41A 0.990 no
C41 H41B 0.990 no
C43 H43 0.950 no
C44 H44 0.950 no
C46 H46 0.950 no
C47 H47 0.950 no
C48 H48A 0.980 no
C48 H48B 0.980 no
C48 H48C 0.980 no
C49 H49 1.000 no
C50 H50 1.000 no

loop_
_geom_contact_atom_site_label_1
_geom_contact_atom_site_label_2
_geom_contact_distance
_geom_contact_publ_flag
_geom_contact_site_symmetry_2
O2 C36 3.597(14) no .
N1 N2 2.510(10) no .
N1 N3 2.525(12) no .
N1 C3 2.756(13) no .
N1 C6 2.850(11) no .
N1 C15 2.886(13) no .
N2 N3 2.514(11) no .
N2 C5 2.849(12) no .
N2 C8 2.769(11) no .
N2 C11 2.853(13) no .
N3 C1 2.843(13) no .
N3 C10 2.854(12) no .
N3 C13 2.764(14) no .
N4 C1 3.590(12) no .
N5 C6 3.580(13) no .
N5 C15 3.566(11) no .
N6 C5 3.574(13) no .
N6 C11 3.546(12) no .
C1 C4 2.766(15) no .
C1 C43 3.199(16) no .
C1 C47 3.318(15) no .
C2 C5 2.755(12) no .
C2 C19 2.87(3) no .
C2 C42 2.780(17) no .
C2 C43 3.247(17) no .
C2 C47 3.476(16) no .
C2 C67 2.98(3) no .
C4 C16 2.85(3) no .
C4 C20 2.802(13) no .
C4 C21 3.531(13) no .
C4 C25 3.234(13) no .
C4 C68 2.88(3) no .
C5 C21 3.377(14) no .
C5 C25 3.151(13) no .
C6 C9 2.722(13) no .
C6 C21 3.173(15) no .
C6 C25 3.356(14) no .
C7 C10 2.756(15) no .
C7 C20 2.771(14) no .
C7 C21 3.145(15) no .
C7 C27 2.880(13) no .
C9 C30 2.870(13) no .
C9 C31 2.805(15) no .
C9 C32 3.537(13) no .
C9 C36 3.305(16) no .
C10 C32 3.300(13) no .
C10 C36 3.255(16) no .
C11 C14 2.728(13) no .
C11 C32 3.241(12) no .
C11 C36 3.348(13) no .
C12 C15 2.764(14) no .
C12 C31 2.768(13) no .
C12 C32 3.362(13) no .
C12 C36 3.394(13) no .
C12 C38 2.848(16) no .
C14 C41 2.899(16) no .
C14 C42 2.756(15) no .
C14 C43 3.529(15) no .
C14 C47 3.238(16) no .
C15 C43 3.353(13) no .
C15 C47 3.196(14) no .
C20 C23 2.747(17) no .
C21 C24 2.753(14) no .
C22 C25 2.800(16) no .
C22 C26 2.79(2) no .
C31 C34 2.747(16) no .
C32 C35 2.773(16) no .
C33 C36 2.757(15) no .
C33 C37 2.82(2) no .
C42 C45 2.723(18) no .
C43 C46 2.772(17) no .
C44 C47 2.816(18) no .
C44 C48 2.81(3) no .
C46 C48 3.53(3) no .
C53 C61 2.18(6) no .
C53 C63 2.83(4) no .
C53 C64 2.75(4) no .
Br1 C49 3.452(16) no 3_465
Br1 C50 3.30(3) no 4_565
Br1 C51 3.45(3) no .
Br1 C56 3.240(18) no 3_566
Br1 C66 3.56(3) no 2_555
Cl1 C54 3.24(3) no 1_454
Cl1 C55 3.52(3) no 1_454
Cl3 O2 3.512(10) no 3_555
Cl3 C33 3.482(15) no 3_555
Cl3 C34 3.452(14) no 3_555
Cl4 O2 3.126(12) no 1_465
Cl4 C34 3.470(13) no 1_465
Cl4 C35 3.582(12) no 1_465
Cl4 C43 3.499(14) no 3_465
Cl5 Cl11 3.48(2) no 4_464
Cl5 Cl12 3.379(14) no 4_464
Cl5 C61 3.12(6) no 2_455
Cl5 C63 3.13(3) no 2_455
Cl5 C64 2.84(4) no 2_455
Cl6 C37 3.570(18) no 1_465
Cl6 C58 3.447(17) no 2_555
Cl7 O3 3.37(4) no 2_555
Cl7 C16 3.52(4) no 3_565
Cl7 C17 3.20(4) no 3_565
Cl7 C37 3.40(4) no 1_465
Cl7 C65 3.54(4) no 3_565
Cl8 O3 3.43(2) no 2_555
Cl8 C28 3.542(12) no 4_455
Cl9 O1 3.362(16) no 3_565
Cl9 C23 3.412(18) no 3_565
Cl9 C24 3.128(19) no 3_565
Cl9 C48 3.27(3) no 2_555
Cl10 O1 3.100(11) no 3_565
Cl10 C53 3.586(19) no 3_566
Cl11 Cl5 3.48(2) no 4_665
Cl11 C19 3.59(3) no 2_555
Cl11 C44 3.50(3) no 2_555
Cl11 C45 3.57(3) no 2_555
Cl11 C48 3.22(4) no 2_555
Cl12 Cl5 3.379(14) no 4_665
Cl12 C19 3.39(3) no 2_555
Cl12 C61 3.11(6) no 3_566
Cl12 C63 3.59(3) no 3_566
Cl12 C64 2.98(4) no 3_566
Cl12 C67 3.60(3) no 2_555
O1 Cl9 3.362(16) no 3_565
O1 Cl10 3.100(11) no 3_565
O1 C52 3.29(3) no 3_565
O1 C53 3.59(2) no 1_554
O1 C55 3.33(3) no 3_655
O1 C60 3.46(3) no 3_655
O2 Cl3 3.512(10) no 3_555
O2 Cl4 3.126(12) no 1_645
O2 O3 3.52(2) no 2_545
O2 C48 3.15(4) no 2_545
O3 Cl7 3.37(4) no 2_545
O3 Cl8 3.43(2) no 2_545
O3 O2 3.52(2) no 2_555
N1 C35 3.494(13) no 3_555
N1 C36 3.260(13) no 3_555
N2 C21 3.499(11) no 3_655
N2 C36 3.583(12) no 3_555
N3 C21 3.287(12) no 3_655
N3 C22 3.409(13) no 3_655
C5 C35 3.567(14) no 3_555
C11 C21 3.557(14) no 3_655
C11 C22 3.402(14) no 3_655
C16 Cl7 3.52(4) no 3_565
C17 Cl7 3.20(4) no 3_565
C19 Cl11 3.59(3) no 2_545
C19 Cl12 3.39(3) no 2_545
C21 N2 3.499(11) no 3_655
C21 N3 3.287(12) no 3_655
C21 C11 3.557(14) no 3_655
C22 N3 3.409(13) no 3_655
C22 C11 3.402(14) no 3_655
C23 Cl9 3.412(18) no 3_565
C24 Cl9 3.128(19) no 3_565
C26 C52 3.57(3) no 3_565
C26 C53 3.52(3) no 3_655
C26 C62 3.41(4) no 3_655
C28 Cl8 3.542(12) no 4_654
C32 C68 3.47(3) no 3_655
C33 Cl3 3.482(15) no 3_555
C33 C52 3.60(3) no 1_645
C33 C68 3.51(3) no 3_655
C34 Cl3 3.452(14) no 3_555
C34 Cl4 3.470(13) no 1_645
C35 Cl4 3.582(12) no 1_645
C35 N1 3.494(13) no 3_555
C35 C5 3.567(14) no 3_555
C36 N1 3.260(13) no 3_555
C36 N2 3.583(12) no 3_555
C37 Cl6 3.570(18) no 1_645
C37 Cl7 3.40(4) no 1_645
C37 C48 3.42(4) no 2_545
C43 Cl4 3.499(14) no 3_465
C44 Cl11 3.50(3) no 2_545
C45 Cl11 3.57(3) no 2_545
C47 C62 3.48(3) no .
C48 Cl9 3.27(3) no 2_545
C48 Cl11 3.22(4) no 2_545
C48 O2 3.15(4) no 2_555
C48 C37 3.42(4) no 2_555
C49 Br1 3.452(16) no 3_465
C50 Br1 3.30(3) no 4_564
C51 Br1 3.45(3) no .
C52 O1 3.29(3) no 3_565
C52 C26 3.57(3) no 3_565
C52 C33 3.60(3) no 1_465
C53 Cl10 3.586(19) no 3_566
C53 O1 3.59(2) no 1_556
C53 C26 3.52(3) no 3_655
C54 Cl1 3.24(3) no 1_656
C55 Cl1 3.52(3) no 1_656
C55 O1 3.33(3) no 3_655
C56 Br1 3.240(18) no 3_566
C58 Cl6 3.447(17) no 2_545
C60 O1 3.46(3) no 3_655
C61 Cl5 3.12(6) no 2_445
C61 Cl12 3.11(6) no 3_566
C62 C26 3.41(4) no 3_655
C62 C47 3.48(3) no .
C63 Cl5 3.13(3) no 2_445
C63 Cl12 3.59(3) no 3_566
C64 Cl5 2.84(4) no 2_445
C64 Cl12 2.98(4) no 3_566
C65 Cl7 3.54(4) no 3_565
C66 Br1 3.56(3) no 2_545
C67 Cl12 3.60(3) no 2_545
C68 C32 3.47(3) no 3_655
C68 C33 3.51(3) no 3_655
O1 H22 2.6358 no .
O1 H24 2.4727 no .
O2 H33 2.6452 no .
O2 H35 2.4709 no .
O3 H44 2.6919 no .
O3 H46 2.4592 no .
N1 H2 3.2422 no .
N1 H4 3.2392 no .
N2 H7 3.2396 no .
N2 H9 3.2135 no .
N3 H12 3.2711 no .
N3 H14 3.2405 no .
N4 H4 2.6192 no .
N4 H7 2.6265 no .
N4 H21 2.5795 no .
N4 H25 2.6029 no .
N5 H9 2.6161 no .
N5 H12 2.6418 no .
N5 H32 2.6278 no .
N5 H36 2.6233 no .
N6 H2 2.6157 no .
N6 H14 2.6361 no .
N6 H43 2.6163 no .
N6 H47 2.6115 no .
N7 H2 2.6234 no .
N7 H4 2.6176 no .
N8 H7 2.6175 no .
N8 H9 2.6006 no .
N8 H28A 3.1690 no .
N8 H28B 2.8080 no .
N8 H29A 3.1592 no .
N8 H29B 2.7964 no .
N9 H12 2.6195 no .
N9 H14 2.6222 no .
N9 H39A 3.1567 no .
N9 H39B 2.7760 no .
N9 H40A 3.1575 no .
N9 H40B 2.8138 no .
C1 H43 3.1766 no .
C1 H47 3.4087 no .
C2 H4 3.3201 no .
C2 H43 3.3014 no .
C4 H2 3.3186 no .
C4 H25 3.2776 no .
C5 H21 3.4683 no .
C5 H25 3.1133 no .
C6 H21 3.1345 no .
C6 H25 3.4556 no .
C7 H9 3.2884 no .
C7 H21 3.1113 no .
C7 H27A 2.7547 no .
C7 H27B 2.9868 no .
C8 H27A 2.7034 no .
C8 H27B 2.8409 no .
C8 H30A 2.7010 no .
C8 H30B 2.8094 no .
C9 H7 3.2896 no .
C9 H30A 2.7857 no .
C9 H30B 2.9495 no .
C9 H36 3.3336 no .
C10 H32 3.3544 no .
C10 H36 3.2612 no .
C11 H32 3.2353 no .
C11 H36 3.4228 no .
C12 H14 3.3235 no .
C12 H32 3.4860 no .
C12 H36 3.5568 no .
C12 H38A 2.8644 no .
C12 H38B 2.8072 no .
C13 H38A 2.8015 no .
C13 H38B 2.7600 no .
C13 H41A 2.8925 no .
C13 H41B 2.6881 no .
C14 H12 3.3295 no .
C14 H41A 3.0394 no .
C14 H41B 2.7543 no .
C14 H47 3.2797 no .
C15 H43 3.4153 no .
C15 H47 3.1834 no .
C16 H4 2.5627 no .
C19 H2 2.5455 no .
C20 H4 2.4890 no .
C20 H7 2.4329 no .
C20 H22 3.2534 no .
C20 H24 3.2479 no .
C21 H4 3.0173 no .
C21 H7 2.5678 no .
C21 H25 3.2563 no .
C22 H7 3.4157 no .
C22 H24 3.2485 no .
C22 H26A 2.6427 no .
C22 H26B 2.8132 no .
C23 H21 3.2200 no .
C23 H25 3.2983 no .
C23 H26A 2.6274 no .
C23 H26B 2.6606 no .
C23 H26C 3.2308 no .
C24 H4 3.5987 no .
C24 H22 3.2576 no .
C25 H4 2.8337 no .
C25 H7 3.2157 no .
C25 H21 3.2481 no .
C26 H22 2.4688 no .
C27 H7 2.5734 no .
C27 H29A 3.2405 no .
C27 H29B 2.7819 no .
C27 H30A 3.1539 no .
C27 H30B 3.0299 no .
C28 H30A 3.2426 no .
C28 H30B 2.8792 no .
C29 H27A 3.2155 no .
C29 H27B 2.8419 no .
C30 H9 2.5471 no .
C30 H27A 3.1600 no .
C30 H27B 3.0219 no .
C30 H28A 3.2700 no .
C30 H28B 2.8175 no .
C31 H9 2.4676 no .
C31 H12 2.4507 no .
C31 H33 3.2421 no .
C31 H35 3.2688 no .
C32 H9 3.1332 no .
C32 H12 2.9805 no .
C32 H36 3.2468 no .
C33 H35 3.2562 no .
C33 H37A 2.7362 no .
C33 H37B 2.7782 no .
C34 H32 3.2273 no .
C34 H36 3.2450 no .
C34 H37A 2.6696 no .
C34 H37B 2.6539 no .
C34 H37C 3.2438 no .
C35 H9 3.5787 no .
C35 H12 3.5866 no .
C35 H33 3.2549 no .
C36 H9 2.7317 no .
C36 H12 2.8385 no .
C36 H32 3.2492 no .
C37 H33 2.4941 no .
C38 H12 2.5383 no .
C38 H40A 3.2466 no .
C38 H40B 2.7969 no .
C38 H41A 3.0438 no .
C38 H41B 3.1502 no .
C39 H41A 2.8611 no .
C39 H41B 3.2123 no .
C40 H38A 2.8456 no .
C40 H38B 3.2284 no .
C41 H14 2.5996 no .
C41 H38A 3.0147 no .
C41 H38B 3.1727 no .
C41 H39A 3.2426 no .
C41 H39B 2.7883 no .
C42 H2 2.4397 no .
C42 H14 2.4182 no .
C42 H44 3.2817 no .
C42 H46 3.2645 no .
C43 H2 2.7532 no .
C43 H14 3.0615 no .
C43 H47 3.2643 no .
C44 H2 3.5107 no .
C44 H46 3.2839 no .
C44 H48A 2.6276 no .
C44 H48B 2.8411 no .
C45 H43 3.1776 no .
C45 H47 3.2876 no .
C45 H48A 2.5408 no .
C45 H48B 2.5603 no .
C45 H48C 3.1754 no .
C46 H14 3.5693 no .
C46 H44 3.2920 no .
C47 H2 2.9864 no .
C47 H14 2.7366 no .
C47 H43 3.2509 no .
C48 H44 2.5701 no .
C67 H2 2.6773 no .
C68 H4 2.5319 no .
H2 H43 2.9909 no .
H2 H47 3.3651 no .
H4 H21 3.3495 no .
H4 H25 3.0845 no .
H7 H21 2.6676 no .
H7 H27A 2.2913 no .
H7 H27B 2.5302 no .
H9 H30A 2.3095 no .
H9 H30B 2.4763 no .
H9 H32 3.5272 no .
H9 H36 2.8787 no .
H12 H32 3.3113 no .
H12 H36 3.1171 no .
H12 H38A 2.4082 no .
H12 H38B 2.3384 no .
H14 H41A 2.5642 no .
H14 H41B 2.3242 no .
H14 H43 3.4277 no .
H14 H47 2.9454 no .
H21 H22 2.3416 no .
H22 H26A 2.1113 no .
H22 H26B 2.4188 no .
H22 H26C 3.4303 no .
H24 H25 2.3796 no .
H27A H28A 2.6121 no .
H27A H28B 2.2864 no .
H27A H30B 3.5423 no .
H27B H28A 2.2856 no .
H27B H28B 2.8645 no .
H27B H29B 2.8988 no .
H27B H30A 3.5237 no .
H28A H29A 2.5615 no .
H28A H29B 2.2962 no .
H28B H29A 2.2993 no .
H28B H29B 2.8713 no .
H28B H30B 2.9443 no .
H29A H30A 2.6169 no .
H29A H30B 2.2903 no .
H29B H30A 2.2870 no .
H29B H30B 2.8666 no .
H32 H33 2.3244 no .
H33 H37A 2.2437 no .
H33 H37B 2.3327 no .
H33 H37C 3.4657 no .
H35 H36 2.3497 no .
H38A H39A 2.2699 no .
H38A H39B 2.8506 no .
H38A H40B 2.9068 no .
H38A H41B 3.5053 no .
H38B H39A 2.5877 no .
H38B H39B 2.2671 no .
H38B H41A 3.5703 no .
H39A H40A 2.5592 no .
H39A H40B 2.2978 no .
H39B H40A 2.2962 no .
H39B H40B 2.8708 no .
H39B H41A 2.9239 no .
H40A H41A 2.2686 no .
H40A H41B 2.6105 no .
H40B H41A 2.8496 no .
H40B H41B 2.2679 no .
H43 H44 2.3292 no .
H44 H48A 2.1504 no .
H44 H48B 2.5510 no .
H44 H48C 3.5214 no .
H46 H47 2.4031 no .
Br1 H29A 3.1140 no 4_455
Br1 H37A 3.1178 no 1_465
Br1 H44 3.3846 no 2_455
Br1 H49 2.4995 no 3_465
Br1 H50 2.3299 no 4_565
Cl1 H26C 3.4533 no 1_455
Cl1 H38A 3.2773 no 3_555
Cl1 H39A 3.2953 no 1_554
Cl1 H39A 3.1150 no 3_555
Cl1 H40A 3.5648 no 1_554
Cl1 H40B 3.3634 no 1_554
Cl1 H40B 3.5700 no 3_555
Cl2 H24 2.9645 no .
Cl2 H40B 3.1718 no 1_554
Cl2 H48B 3.4860 no 4_554
Cl3 H24 3.4082 no .
Cl3 H25 3.2911 no .
Cl3 H33 3.4971 no 3_555
Cl3 H37A 3.0006 no 3_555
Cl3 H38A 2.9266 no 3_555
Cl3 H48A 3.3174 no 4_554
Cl3 H48C 3.4515 no 4_554
Cl4 H35 3.4209 no 1_465
Cl4 H37B 3.5457 no 1_465
Cl4 H43 2.7592 no 3_465
Cl4 H44 3.5340 no 3_465
Cl5 H40A 3.4912 no 2_455
Cl5 H41B 3.1918 no 2_455
Cl6 H28A 2.9364 no 4_455
Cl6 H29B 3.2493 no 4_455
Cl6 H37B 2.9914 no 1_465
Cl6 H37C 3.3888 no 1_465
Cl6 H40A 3.1495 no 2_455
Cl6 H41A 2.9504 no 2_455
Cl7 H28A 3.3415 no 4_455
Cl7 H28B 3.2620 no 4_455
Cl7 H33 2.8904 no 1_465
Cl7 H37A 3.2181 no 1_465
Cl7 H37B 2.7116 no 1_465
Cl7 H46 3.4673 no 2_555
Cl7 H48B 3.3722 no 2_555
Cl8 H28A 3.3594 no 4_455
Cl8 H28B 2.9874 no 4_455
Cl8 H29A 3.5055 no 4_455
Cl8 H33 3.2745 no 1_465
Cl8 H37A 3.3445 no 1_465
Cl8 H37B 3.0465 no 1_465
Cl8 H46 3.5932 no 2_555
Cl8 H48B 3.2212 no 2_555
Cl9 H24 2.8700 no 3_565
Cl9 H32 3.4361 no 1_465
Cl9 H33 3.1232 no 1_465
Cl9 H48B 2.7105 no 2_555
Cl9 H48C 3.0376 no 2_555
Cl10 H24 3.4187 no 3_565
Cl10 H26B 3.3998 no 3_565
Cl10 H33 3.0862 no 1_465
Cl10 H48B 3.5648 no 2_555
Cl11 H44 3.3656 no 2_555
Cl11 H48B 2.2816 no 2_555
Cl12 H48B 3.0449 no 2_555
O2 H48A 2.7101 no 2_545
O2 H48C 2.8805 no 2_545
O3 H37C 3.1642 no 2_555
N1 H21 2.8597 no 3_655
N1 H35 3.0050 no 3_555
N1 H36 2.5079 no 3_555
N2 H21 2.6816 no 3_655
N2 H36 2.7483 no 3_555
N3 H21 2.5960 no 3_655
N3 H22 2.8578 no 3_655
N3 H36 2.8210 no 3_555
N4 H36 3.2761 no 3_555
N5 H21 3.2048 no 3_655
N5 H22 3.4691 no 3_655
N6 H21 3.5900 no 3_655
N6 H27A 3.5099 no 3_655
N6 H30A 3.5909 no 3_555
N6 H36 3.4244 no 3_555
N7 H30B 2.9635 no 3_655
N9 H26A 3.4734 no 3_655
N9 H27B 3.0912 no 3_555
C1 H21 3.4617 no 3_655
C1 H27A 3.2332 no 3_655
C1 H35 3.1403 no 3_555
C1 H36 3.1358 no 3_555
C2 H27A 3.0612 no 3_655
C2 H28B 3.3256 no 3_655
C2 H35 3.2744 no 3_555
C3 H30B 3.5212 no 3_655
C3 H35 3.2325 no 3_555
C4 H35 3.1095 no 3_555
C5 H21 3.5336 no 3_655
C5 H35 2.9578 no 3_555
C5 H36 3.0571 no 3_555
C6 H21 3.4494 no 3_655
C6 H36 3.2238 no 3_555
C6 H38B 3.5855 no 3_555
C7 H38B 3.1032 no 3_555
C10 H21 3.1370 no 3_655
C10 H36 3.5467 no 3_555
C11 H21 3.0911 no 3_655
C11 H22 2.7933 no 3_655
C11 H36 3.5684 no 3_555
C12 H22 3.0072 no 3_655
C12 H26B 3.3496 no 3_655
C13 H22 3.1730 no 3_655
C13 H26A 3.3237 no 3_655
C13 H26B 3.5363 no 3_655
C14 H22 3.2068 no 3_655
C14 H30A 3.0562 no 3_555
C15 H21 3.3004 no 3_655
C15 H22 3.0337 no 3_655
C15 H30A 3.3456 no 3_555
C15 H36 3.3574 no 3_555
C16 H30B 3.5137 no 3_655
C17 H46 3.2827 no 4_554
C18 H46 2.9834 no 4_554
C19 H28B 3.5460 no 3_655
C19 H30B 3.4490 no 3_655
C20 H38B 3.2653 no 3_555
C21 H32 3.3100 no 3_655
C22 H32 2.9674 no 3_655
C23 H32 3.3033 no 3_655
C24 H38B 3.2232 no 3_555
C25 H38B 2.7702 no 3_555
C26 H38A 3.5352 no 3_655
C27 H41A 3.2247 no 3_555
C27 H47 3.3066 no 3_655
C28 H2 3.5409 no 3_655
C28 H41A 3.5080 no 3_555
C28 H47 3.5430 no 3_655
C29 H37C 3.2637 no 4_544
C29 H41A 3.3949 no 3_555
C30 H43 3.2795 no 3_555
C32 H26B 3.5242 no 3_655
C35 H25 3.1847 no 3_555
C36 H25 3.5938 no 3_555
C37 H29A 3.2871 no 4_545
C37 H48A 2.6363 no 2_545
C37 H48C 3.5511 no 2_545
C38 H7 3.5826 no 3_555
C38 H25 3.4968 no 3_555
C38 H27B 3.4434 no 3_555
C39 H27B 3.3246 no 3_555
C41 H27B 3.1061 no 3_555
C41 H29B 3.5881 no 3_555
C42 H30A 3.4778 no 3_555
C43 H29B 3.5374 no 3_555
C43 H30A 2.9332 no 3_555
C44 H29B 3.5405 no 3_555
C44 H37C 3.2967 no 2_555
C45 H37C 3.3846 no 2_555
C46 H28B 3.4654 no 3_655
C47 H27A 3.1163 no 3_655
C47 H28B 3.3194 no 3_655
C48 H37A 3.5345 no 2_555
C48 H37C 3.0225 no 2_555
C50 H40A 3.5317 no 2_455
C51 H33 3.5021 no 1_465
C51 H37A 3.5020 no 1_465
C51 H48B 3.3535 no 2_555
C52 H26B 3.2137 no 3_565
C52 H33 2.8457 no 1_465
C52 H37A 3.4743 no 1_465
C53 H26A 3.4276 no 3_655
C53 H26C 3.3815 no 1_556
C53 H26C 2.9536 no 3_655
C54 H39A 3.3560 no 1_655
C54 H39B 3.2994 no 1_655
C55 H26A 3.5116 no 3_655
C55 H26C 3.5404 no 3_655
C55 H39A 3.3197 no 1_655
C55 H39B 3.2528 no 1_655
C56 H39B 3.5431 no 1_655
C56 H40A 3.1971 no 1_655
C56 H49 3.1624 no 1_656
C57 H39B 3.5937 no 1_655
C58 H27B 3.1361 no 3_655
C58 H28A 2.9664 no 3_655
C58 H39B 2.9698 no 1_655
C58 H40A 3.1469 no 1_655
C58 H46 3.1480 no .
C58 H47 3.0756 no .
C59 H27B 3.3299 no 3_655
C59 H28A 3.3998 no 3_655
C59 H39B 2.9039 no 1_655
C59 H40A 3.3918 no 1_655
C59 H46 3.2439 no .
C59 H47 2.9175 no .
C60 H26A 3.3214 no 3_655
C60 H26C 3.5822 no 3_655
C60 H39A 3.5671 no 1_655
C60 H39B 3.2111 no 1_655
C61 H26A 3.3916 no 3_655
C61 H41B 3.2309 no .
C62 H26A 2.6088 no 3_655
C62 H26C 3.5818 no 3_655
C62 H41B 3.2617 no .
C62 H47 2.8202 no .
C63 H26A 3.2947 no 3_655
C63 H41B 2.9876 no .
C63 H46 3.3983 no .
C63 H47 3.3206 no .
C64 H41B 3.2926 no .
C64 H46 3.5520 no .
C65 H30B 3.1125 no 3_655
C65 H37B 3.4387 no 3_655
C66 H30B 3.5240 no 3_655
C66 H46 3.4647 no 4_554
C67 H28B 3.3245 no 3_655
C67 H30B 2.9663 no 3_655
C68 H9 3.5340 no 3_655
C68 H30B 3.0956 no 3_655
C68 H32 3.3828 no 3_655
C68 H33 3.4243 no 3_655
H2 C28 3.5409 no 3_655
H2 H27A 3.0420 no 3_655
H2 H28B 2.7322 no 3_655
H4 H32 3.0558 no 3_655
H7 C38 3.5826 no 3_555
H7 H38B 2.7705 no 3_555
H7 H39B 3.5437 no 3_555
H9 C68 3.5340 no 3_655
H12 H22 3.5460 no 3_655
H12 H25 3.3773 no 3_555
H12 H26B 3.3016 no 3_655
H14 H29B 3.0692 no 3_555
H14 H30A 2.9208 no 3_555
H21 N1 2.8597 no 3_655
H21 N2 2.6816 no 3_655
H21 N3 2.5960 no 3_655
H21 N5 3.2048 no 3_655
H21 N6 3.5900 no 3_655
H21 C1 3.4617 no 3_655
H21 C5 3.5336 no 3_655
H21 C6 3.4494 no 3_655
H21 C10 3.1370 no 3_655
H21 C11 3.0911 no 3_655
H21 C15 3.3004 no 3_655
H21 H32 3.5977 no 3_655
H22 N3 2.8578 no 3_655
H22 N5 3.4691 no 3_655
H22 C11 2.7933 no 3_655
H22 C12 3.0072 no 3_655
H22 C13 3.1730 no 3_655
H22 C14 3.2068 no 3_655
H22 C15 3.0337 no 3_655
H22 H12 3.5460 no 3_655
H22 H32 3.0599 no 3_655
H24 Cl2 2.9645 no .
H24 Cl3 3.4082 no .
H24 Cl9 2.8700 no 3_565
H24 Cl10 3.4187 no 3_565
H24 H38B 3.4601 no 3_555
H24 H39A 3.4190 no 3_555
H24 H48C 3.3731 no 4_554
H25 Cl3 3.2911 no .
H25 C35 3.1847 no 3_555
H25 C36 3.5938 no 3_555
H25 C38 3.4968 no 3_555
H25 H12 3.3773 no 3_555
H25 H35 3.0153 no 3_555
H25 H38A 3.4418 no 3_555
H25 H38B 2.7155 no 3_555
H25 H48C 3.2453 no 4_554
H26A N9 3.4734 no 3_655
H26A C13 3.3237 no 3_655
H26A C53 3.4276 no 3_655
H26A C55 3.5116 no 3_655
H26A C60 3.3214 no 3_655
H26A C61 3.3916 no 3_655
H26A C62 2.6088 no 3_655
H26A C63 3.2947 no 3_655
H26A H38A 3.5831 no 3_655
H26A H41B 3.1832 no 3_655
H26B Cl10 3.3998 no 3_565
H26B C12 3.3496 no 3_655
H26B C13 3.5363 no 3_655
H26B C32 3.5242 no 3_655
H26B C52 3.2137 no 3_565
H26B H12 3.3016 no 3_655
H26B H32 3.0986 no 3_655
H26B H38A 2.9393 no 3_655
H26C Cl1 3.4533 no 1_655
H26C C53 3.3815 no 1_554
H26C C53 2.9536 no 3_655
H26C C55 3.5404 no 3_655
H26C C60 3.5822 no 3_655
H26C C62 3.5818 no 3_655
H26C H38A 3.5494 no 3_655
H26C H40B 3.5925 no 3_655
H27A N6 3.5099 no 3_655
H27A C1 3.2332 no 3_655
H27A C2 3.0612 no 3_655
H27A C47 3.1163 no 3_655
H27A H2 3.0420 no 3_655
H27A H47 2.5807 no 3_655
H27B N9 3.0912 no 3_555
H27B C38 3.4434 no 3_555
H27B C39 3.3246 no 3_555
H27B C41 3.1061 no 3_555
H27B C58 3.1361 no 3_655
H27B C59 3.3299 no 3_655
H27B H38B 3.2748 no 3_555
H27B H39B 2.6986 no 3_555
H27B H41A 2.4768 no 3_555
H27B H47 3.5366 no 3_655
H28A Cl6 2.9364 no 4_654
H28A Cl7 3.3415 no 4_654
H28A Cl8 3.3594 no 4_654
H28A C58 2.9664 no 3_655
H28A C59 3.3998 no 3_655
H28A H37B 3.4478 no 4_544
H28A H41A 3.2876 no 3_555
H28A H46 3.3728 no 3_655
H28A H47 3.4597 no 3_655
H28B Cl7 3.2620 no 4_654
H28B Cl8 2.9874 no 4_654
H28B C2 3.3256 no 3_655
H28B C19 3.5460 no 3_655
H28B C46 3.4654 no 3_655
H28B C47 3.3194 no 3_655
H28B C67 3.3245 no 3_655
H28B H2 2.7322 no 3_655
H28B H46 3.5697 no 3_655
H28B H47 3.3213 no 3_655
H29A Br1 3.1140 no 4_654
H29A Cl8 3.5055 no 4_654
H29A C37 3.2871 no 4_544
H29A H37A 3.3027 no 4_544
H29A H37B 3.2572 no 4_544
H29A H37C 2.7769 no 4_544
H29A H44 3.4147 no 3_555
H29B Cl6 3.2493 no 4_654
H29B C41 3.5881 no 3_555
H29B C43 3.5374 no 3_555
H29B C44 3.5405 no 3_555
H29B H14 3.0692 no 3_555
H29B H37B 3.5019 no 4_544
H29B H37C 2.8777 no 4_544
H29B H41A 2.6806 no 3_555
H30A N6 3.5909 no 3_555
H30A C14 3.0562 no 3_555
H30A C15 3.3456 no 3_555
H30A C42 3.4778 no 3_555
H30A C43 2.9332 no 3_555
H30A H14 2.9208 no 3_555
H30A H43 2.4811 no 3_555
H30B N7 2.9635 no 3_655
H30B C3 3.5212 no 3_655
H30B C16 3.5137 no 3_655
H30B C19 3.4490 no 3_655
H30B C65 3.1125 no 3_655
H30B C66 3.5240 no 3_655
H30B C67 2.9663 no 3_655
H30B C68 3.0956 no 3_655
H30B H43 3.4553 no 3_555
H32 Cl9 3.4361 no 1_645
H32 C21 3.3100 no 3_655
H32 C22 2.9674 no 3_655
H32 C23 3.3033 no 3_655
H32 C68 3.3828 no 3_655
H32 H4 3.0558 no 3_655
H32 H21 3.5977 no 3_655
H32 H22 3.0599 no 3_655
H32 H26B 3.0986 no 3_655
H33 Cl3 3.4971 no 3_555
H33 Cl7 2.8904 no 1_645
H33 Cl8 3.2745 no 1_645
H33 Cl9 3.1232 no 1_645
H33 Cl10 3.0862 no 1_645
H33 C51 3.5021 no 1_645
H33 C52 2.8457 no 1_645
H33 C68 3.4243 no 3_655
H35 Cl4 3.4209 no 1_645
H35 N1 3.0050 no 3_555
H35 C1 3.1403 no 3_555
H35 C2 3.2744 no 3_555
H35 C3 3.2325 no 3_555
H35 C4 3.1095 no 3_555
H35 C5 2.9578 no 3_555
H35 H25 3.0153 no 3_555
H35 H48C 3.5762 no 2_545
H36 N1 2.5079 no 3_555
H36 N2 2.7483 no 3_555
H36 N3 2.8210 no 3_555
H36 N4 3.2761 no 3_555
H36 N6 3.4244 no 3_555
H36 C1 3.1358 no 3_555
H36 C5 3.0571 no 3_555
H36 C6 3.2238 no 3_555
H36 C10 3.5467 no 3_555
H36 C11 3.5684 no 3_555
H36 C15 3.3574 no 3_555
H37A Br1 3.1178 no 1_645
H37A Cl3 3.0006 no 3_555
H37A Cl7 3.2181 no 1_645
H37A Cl8 3.3445 no 1_645
H37A C48 3.5345 no 2_545
H37A C51 3.5020 no 1_645
H37A C52 3.4743 no 1_645
H37A H29A 3.3027 no 4_545
H37A H48A 2.6433 no 2_545
H37A H49 3.5460 no 3_555
H37B Cl4 3.5457 no 1_645
H37B Cl6 2.9914 no 1_645
H37B Cl7 2.7116 no 1_645
H37B Cl8 3.0465 no 1_645
H37B C65 3.4387 no 3_655
H37B H28A 3.4478 no 4_545
H37B H29A 3.2572 no 4_545
H37B H29B 3.5019 no 4_545
H37B H48A 3.5933 no 2_545
H37C Cl6 3.3888 no 1_645
H37C O3 3.1642 no 2_545
H37C C29 3.2637 no 4_545
H37C C44 3.2967 no 2_545
H37C C45 3.3846 no 2_545
H37C C48 3.0225 no 2_545
H37C H29A 2.7769 no 4_545
H37C H29B 2.8777 no 4_545
H37C H44 2.9747 no 2_545
H37C H48A 2.2426 no 2_545
H37C H48C 3.3909 no 2_545
H38A Cl1 3.2773 no 3_555
H38A Cl3 2.9266 no 3_555
H38A C26 3.5352 no 3_655
H38A H25 3.4418 no 3_555
H38A H26A 3.5831 no 3_655
H38A H26B 2.9393 no 3_655
H38A H26C 3.5494 no 3_655
H38B C6 3.5855 no 3_555
H38B C7 3.1032 no 3_555
H38B C20 3.2653 no 3_555
H38B C24 3.2232 no 3_555
H38B C25 2.7702 no 3_555
H38B H7 2.7705 no 3_555
H38B H24 3.4601 no 3_555
H38B H25 2.7155 no 3_555
H38B H27B 3.2748 no 3_555
H39A Cl1 3.2953 no 1_556
H39A Cl1 3.1150 no 3_555
H39A C54 3.3560 no 1_455
H39A C55 3.3197 no 1_455
H39A C60 3.5671 no 1_455
H39A H24 3.4190 no 3_555
H39B C54 3.2994 no 1_455
H39B C55 3.2528 no 1_455
H39B C56 3.5431 no 1_455
H39B C57 3.5937 no 1_455
H39B C58 2.9698 no 1_455
H39B C59 2.9039 no 1_455
H39B C60 3.2111 no 1_455
H39B H7 3.5437 no 3_555
H39B H27B 2.6986 no 3_555
H40A Cl1 3.5648 no 1_556
H40A Cl5 3.4912 no 2_445
H40A Cl6 3.1495 no 2_445
H40A C50 3.5317 no 2_445
H40A C56 3.1971 no 1_455
H40A C58 3.1469 no 1_455
H40A C59 3.3918 no 1_455
H40A H49 3.3103 no 1_556
H40A H50 3.3615 no 2_445
H40B Cl1 3.3634 no 1_556
H40B Cl1 3.5700 no 3_555
H40B Cl2 3.1718 no 1_556
H40B H26C 3.5925 no 3_655
H41A Cl6 2.9504 no 2_445
H41A C27 3.2247 no 3_555
H41A C28 3.5080 no 3_555
H41A C29 3.3949 no 3_555
H41A H27B 2.4768 no 3_555
H41A H28A 3.2876 no 3_555
H41A H29B 2.6806 no 3_555
H41B Cl5 3.1918 no 2_445
H41B C61 3.2309 no .
H41B C62 3.2617 no .
H41B C63 2.9876 no .
H41B C64 3.2926 no .
H41B H26A 3.1832 no 3_655
H43 Cl4 2.7592 no 3_465
H43 C30 3.2795 no 3_555
H43 H30A 2.4811 no 3_555
H43 H30B 3.4553 no 3_555
H44 Br1 3.3846 no 2_445
H44 Cl4 3.5340 no 3_465
H44 Cl11 3.3656 no 2_545
H44 H29A 3.4147 no 3_555
H44 H37C 2.9747 no 2_555
H44 H50 3.3434 no 3_465
H46 Cl7 3.4673 no 2_545
H46 Cl8 3.5932 no 2_545
H46 C17 3.2827 no 4_555
H46 C18 2.9834 no 4_555
H46 C58 3.1480 no .
H46 C59 3.2439 no .
H46 C63 3.3983 no .
H46 C64 3.5520 no .
H46 C66 3.4647 no 4_555
H46 H28A 3.3728 no 3_655
H46 H28B 3.5697 no 3_655
H47 C27 3.3066 no 3_655
H47 C28 3.5430 no 3_655
H47 C58 3.0756 no .
H47 C59 2.9175 no .
H47 C62 2.8202 no .
H47 C63 3.3206 no .
H47 H27A 2.5807 no 3_655
H47 H27B 3.5366 no 3_655
H47 H28A 3.4597 no 3_655
H47 H28B 3.3213 no 3_655
H48A Cl3 3.3174 no 4_555
H48A O2 2.7101 no 2_555
H48A C37 2.6363 no 2_555
H48A H37A 2.6433 no 2_555
H48A H37B 3.5933 no 2_555
H48A H37C 2.2426 no 2_555
H48B Cl2 3.4860 no 4_555
H48B Cl7 3.3722 no 2_545
H48B Cl8 3.2212 no 2_545
H48B Cl9 2.7105 no 2_545
H48B Cl10 3.5648 no 2_545
H48B Cl11 2.2816 no 2_545
H48B Cl12 3.0449 no 2_545
H48B C51 3.3535 no 2_545
H48C Cl3 3.4515 no 4_555
H48C Cl9 3.0376 no 2_545
H48C O2 2.8805 no 2_555
H48C C37 3.5511 no 2_555
H48C H24 3.3731 no 4_555
H48C H25 3.2453 no 4_555
H48C H35 3.5762 no 2_555
H48C H37C 3.3909 no 2_555
H49 Br1 2.4995 no 3_465
H49 C56 3.1624 no 1_454
H49 H37A 3.5460 no 3_555
H49 H40A 3.3103 no 1_554
H49 H50 3.2997 no 2_444
H50 Br1 2.3299 no 4_564
H50 H40A 3.3615 no 2_455
H50 H44 3.3434 no 3_465
H50 H49 3.2997 no 2_454

loop_
_geom_torsion_atom_site_label_1
_geom_torsion_atom_site_label_2
_geom_torsion_atom_site_label_3
_geom_torsion_atom_site_label_4
_geom_torsion
_geom_torsion_publ_flag
Cl10 Cl9 C51 Cl7 139.2(11) no
Cl10 Cl9 C51 Cl8 148.2(12) no
Cl10 Cl9 C51 Cl10 0.0(5) no
Cl10 Cl9 C51 Cl11 -121.7(11) no
Cl10 Cl9 C51 Cl12 -99.1(11) no
Cl10 Cl9 C51 C52 16.3(6) no
C51 Cl9 Cl10 C51 0.0(6) no
C51 Cl9 C52 C51 -0.0(6) no
C52 Cl9 C51 Cl7 123.0(12) no
C52 Cl9 C51 Cl8 132.0(13) no
C52 Cl9 C51 Cl10 -16.3(10) no
C52 Cl9 C51 Cl11 -138.0(13) no
C52 Cl9 C51 Cl12 -115.4(14) no
C52 Cl9 C51 C52 -0.0(9) no
Cl9 Cl10 C51 Cl7 -40.0(11) no
Cl9 Cl10 C51 Cl8 -35.1(14) no
Cl9 Cl10 C51 Cl9 0.0(7) no
Cl9 Cl10 C51 Cl11 63.0(11) no
Cl9 Cl10 C51 Cl12 90.3(12) no
Cl9 Cl10 C51 C52 -142.7(11) no
C26 O1 C23 C22 -9.6(16) no
C26 O1 C23 C24 169.3(10) no
C37 O2 C34 C33 -6.3(18) no
C37 O2 C34 C35 176.8(11) no
C48 O3 C45 C44 -16(3) no
C48 O3 C45 C46 165.3(19) no
C1 N1 C5 N4 -175.6(7) no
C1 N1 C5 C4 1.8(12) no
C5 N1 C1 N6 177.9(7) no
C5 N1 C1 C2 -1.1(13) no
C6 N2 C10 N5 179.5(7) no
C6 N2 C10 C9 -0.3(12) no
C10 N2 C6 N4 -178.2(7) no
C10 N2 C6 C7 -0.1(13) no
C11 N3 C15 N6 177.3(7) no
C11 N3 C15 C14 0.0(12) no
C15 N3 C11 N5 -176.7(7) no
C15 N3 C11 C12 1.4(12) no
C5 N4 C6 N2 4.3(12) no
C5 N4 C6 C7 -173.8(7) no
C6 N4 C5 N1 -7.6(12) no
C6 N4 C5 C4 174.9(7) no
C5 N4 C20 C21 103.0(9) no
C5 N4 C20 C25 -73.8(10) no
C20 N4 C5 N1 168.4(7) no
C20 N4 C5 C4 -9.2(11) no
C6 N4 C20 C21 -80.7(10) no
C6 N4 C20 C25 102.5(9) no
C20 N4 C6 N2 -171.7(7) no
C20 N4 C6 C7 10.1(11) no
C10 N5 C11 N3 -8.7(12) no
C10 N5 C11 C12 173.1(7) no
C11 N5 C10 N2 6.6(12) no
C11 N5 C10 C9 -173.6(7) no
C10 N5 C31 C32 92.7(10) no
C10 N5 C31 C36 -87.2(10) no
C31 N5 C10 N2 -169.0(7) no
C31 N5 C10 C9 10.9(12) no
C11 N5 C31 C32 -83.3(10) no
C11 N5 C31 C36 96.8(9) no
C31 N5 C11 N3 166.9(7) no
C31 N5 C11 C12 -11.4(11) no
C1 N6 C15 N3 1.5(13) no
C1 N6 C15 C14 178.8(8) no
C15 N6 C1 N1 1.6(13) no
C15 N6 C1 C2 -179.3(8) no
C1 N6 C42 C43 79.7(12) no
C1 N6 C42 C47 -96.8(11) no
C42 N6 C1 N1 -178.3(7) no
C42 N6 C1 C2 0.8(12) no
C15 N6 C42 C43 -100.2(11) no
C15 N6 C42 C47 83.3(12) no
C42 N6 C15 N3 -178.6(7) no
C42 N6 C15 C14 -1.3(12) no
C3 N7 C16 C17 172.2(9) no
C3 N7 C16 C65 -158.2(9) no
C3 N7 C16 C68 -92(3) no
C16 N7 C3 C2 -166.0(13) no
C16 N7 C3 C4 12.9(16) no
C3 N7 C19 C18 -154.2(10) no
C3 N7 C19 C66 -177.6(8) no
C3 N7 C19 C67 123(3) no
C19 N7 C3 C2 -18.7(15) no
C19 N7 C3 C4 160.2(11) no
C3 N7 C67 C18 -142.0(11) no
C3 N7 C67 C19 -68(3) no
C3 N7 C67 C66 -169.0(10) no
C67 N7 C3 C2 1.1(17) no
C67 N7 C3 C4 -179.9(13) no
C3 N7 C68 C16 102(2) no
C3 N7 C68 C17 163.6(8) no
C3 N7 C68 C65 -168.9(9) no
C68 N7 C3 C2 168.4(11) no
C68 N7 C3 C4 -12.6(15) no
C16 N7 C19 C18 -3.2(18) no
C16 N7 C19 C66 -26.6(16) no
C16 N7 C19 C67 -86(3) no
C19 N7 C16 C17 22.9(18) no
C19 N7 C16 C65 52.6(16) no
C19 N7 C16 C68 119(3) no
C16 N7 C67 C18 26.7(19) no
C16 N7 C67 C19 101(3) no
C16 N7 C67 C66 -0.3(19) no
C67 N7 C16 C17 3.0(18) no
C67 N7 C16 C65 32.6(17) no
C67 N7 C16 C68 99(3) no
C16 N7 C68 C16 -0(3) no
C16 N7 C68 C17 62(3) no
C16 N7 C68 C65 89(3) no
C68 N7 C16 C17 -96(4) no
C68 N7 C16 C65 -66(3) no
C68 N7 C16 C68 0(2) no
C19 N7 C68 C16 -71(3) no
C19 N7 C68 C17 -9.1(16) no
C19 N7 C68 C65 18.4(18) no
C68 N7 C19 C18 18.8(19) no
C68 N7 C19 C66 -4.7(17) no
C68 N7 C19 C67 -64(3) no
C67 N7 C68 C16 -89(3) no
C67 N7 C68 C17 -27.2(15) no
C67 N7 C68 C65 0.3(16) no
C68 N7 C67 C18 49.6(18) no
C68 N7 C67 C19 124(3) no
C68 N7 C67 C66 22.6(18) no
C8 N8 C27 C28 167.7(7) no
C27 N8 C8 C7 4.6(13) no
C27 N8 C8 C9 -174.1(8) no
C8 N8 C30 C29 170.6(7) no
C30 N8 C8 C7 -176.4(7) no
C30 N8 C8 C9 4.8(13) no
C27 N8 C30 C29 -10.3(10) no
C30 N8 C27 C28 -11.4(10) no
C13 N9 C38 C39 -176.4(8) no
C38 N9 C13 C12 -2.3(13) no
C38 N9 C13 C14 178.8(8) no
C13 N9 C41 C40 -161.9(8) no
C41 N9 C13 C12 167.3(8) no
C41 N9 C13 C14 -11.6(13) no
C38 N9 C41 C40 8.7(11) no
C41 N9 C38 C39 13.0(10) no
N1 C1 C2 C3 1.0(13) no
N6 C1 C2 C3 -178.0(7) no
C1 C2 C3 N7 177.4(8) no
C1 C2 C3 C4 -1.6(13) no
N7 C3 C4 C5 -176.8(8) no
C2 C3 C4 C5 2.1(12) no
C3 C4 C5 N1 -2.3(13) no
C3 C4 C5 N4 175.1(7) no
N2 C6 C7 C8 0.5(13) no
N4 C6 C7 C8 178.6(7) no
C6 C7 C8 N8 -179.3(8) no
C6 C7 C8 C9 -0.5(12) no
N8 C8 C9 C10 178.9(8) no
C7 C8 C9 C10 0.2(13) no
C8 C9 C10 N2 0.3(13) no
C8 C9 C10 N5 -179.6(8) no
N3 C11 C12 C13 -1.9(13) no
N5 C11 C12 C13 176.2(7) no
C11 C12 C13 N9 -177.8(7) no
C11 C12 C13 C14 1.1(12) no
N9 C13 C14 C15 179.0(7) no
C12 C13 C14 C15 0.1(13) no
C13 C14 C15 N3 -0.7(13) no
C13 C14 C15 N6 -177.8(7) no
N7 C16 C17 C18 -34.5(18) no
N7 C16 C17 C65 88(2) no
N7 C16 C17 C66 -5(3) no
N7 C16 C65 C17 -98.5(18) no
N7 C16 C65 C66 -50.6(14) no
N7 C16 C68 N7 -0.0(3) no
N7 C16 C68 C17 -103.8(15) no
N7 C16 C68 C65 -101.4(14) no
C17 C16 C65 C17 0.0(19) no
C17 C16 C65 C66 48(3) no
C65 C16 C17 C18 -122(3) no
C65 C16 C17 C65 0.0(15) no
C65 C16 C17 C66 -93(3) no
C17 C16 C68 N7 103.8(18) no
C17 C16 C68 C17 0.0(9) no
C17 C16 C68 C65 2(2) no
C68 C16 C17 C18 -127(4) no
C68 C16 C17 C65 -5(4) no
C68 C16 C17 C66 -98(4) no
C65 C16 C68 N7 101.4(16) no
C65 C16 C68 C17 -2.4(19) no
C65 C16 C68 C65 -0.0(8) no
C68 C16 C65 C17 175(4) no
C68 C16 C65 C66 -137(4) no
C16 C17 C18 C19 34(2) no
C16 C17 C18 C66 107(3) no
C16 C17 C18 C67 47.3(18) no
C16 C17 C65 C16 0.0(9) no
C16 C17 C65 C66 -110(2) no
C16 C17 C65 C68 1.7(12) no
C16 C17 C66 C18 -82(3) no
C16 C17 C66 C19 -14(3) no
C16 C17 C66 C65 87(3) no
C16 C17 C66 C67 5(3) no
C18 C17 C65 C16 104(3) no
C18 C17 C65 C66 -6.0(16) no
C18 C17 C65 C68 106(3) no
C65 C17 C18 C19 -60(4) no
C65 C17 C18 C66 13(4) no
C65 C17 C18 C67 -47(4) no
C18 C17 C66 C18 0(2) no
C18 C17 C66 C19 69(3) no
C18 C17 C66 C65 169(4) no
C18 C17 C66 C67 88(4) no
C66 C17 C18 C19 -73(3) no
C66 C17 C18 C66 0(3) no
C66 C17 C18 C67 -59(3) no
C18 C17 C68 N7 -5(2) no
C18 C17 C68 C16 59(3) no
C18 C17 C68 C65 -116(3) no
C68 C17 C18 C19 16(3) no
C68 C17 C18 C66 89(3) no
C68 C17 C18 C67 30(2) no
C65 C17 C66 C18 -169(3) no
C65 C17 C66 C19 -101(3) no
C65 C17 C66 C65 0.0(15) no
C65 C17 C66 C67 -82(3) no
C66 C17 C65 C16 110(3) no
C66 C17 C65 C66 -0.0(13) no
C66 C17 C65 C68 112(2) no
C65 C17 C68 N7 111(3) no
C65 C17 C68 C16 175(4) no
C65 C17 C68 C65 0.0(17) no
C68 C17 C65 C16 -1.7(12) no
C68 C17 C65 C66 -111.7(18) no
C68 C17 C65 C68 -0.0(9) no
C66 C17 C68 N7 26(3) no
C66 C17 C68 C16 90(3) no
C66 C17 C68 C65 -85(3) no
C68 C17 C66 C18 -103(3) no
C68 C17 C66 C19 -35(3) no
C68 C17 C66 C65 66.2(18) no
C68 C17 C66 C67 -15(3) no
C17 C18 C19 N7 -19(3) no
C17 C18 C19 C66 49.9(18) no
C17 C18 C19 C67 48(3) no
C17 C18 C66 C17 -0.0(12) no
C17 C18 C66 C19 -114(2) no
C17 C18 C66 C65 -8(3) no
C17 C18 C66 C67 -114(3) no
C17 C18 C67 N7 -46(2) no
C17 C18 C67 C19 -135(3) no
C17 C18 C67 C66 47.3(17) no
C19 C18 C66 C17 114.3(19) no
C19 C18 C66 C19 0.0(8) no
C19 C18 C66 C65 107(4) no
C19 C18 C66 C67 0.6(12) no
C66 C18 C19 N7 -69(3) no
C66 C18 C19 C66 0.0(19) no
C66 C18 C19 C67 -2(4) no
C66 C18 C67 N7 -93(3) no
C66 C18 C67 C19 178(4) no
C66 C18 C67 C66 -0(2) no
C67 C18 C66 C17 114(2) no
C67 C18 C66 C19 -0.6(12) no
C67 C18 C66 C65 106(4) no
C67 C18 C66 C67 -0.0(9) no
N7 C19 C66 C17 25(2) no
N7 C19 C66 C18 113(2) no
N7 C19 C66 C65 -12.5(19) no
N7 C19 C67 N7 0.0(4) no
N7 C19 C67 C18 102.9(14) no
N7 C19 C67 C66 104(2) no
C18 C19 C66 C17 -89(3) no
C18 C19 C66 C18 0(2) no
C18 C19 C66 C65 -126(4) no
C18 C19 C67 N7 -102.9(16) no
C18 C19 C67 C18 0.0(9) no
C18 C19 C67 C66 0.9(19) no
C66 C19 C67 N7 -104(3) no
C66 C19 C67 C18 -0.9(19) no
C66 C19 C67 C66 -0.0(9) no
C67 C19 C66 C17 89(4) no
C67 C19 C66 C18 178(5) no
C67 C19 C66 C65 52(4) no
N4 C20 C21 C22 -177.9(7) no
N4 C20 C25 C24 177.4(7) no
C21 C20 C25 C24 0.7(14) no
C25 C20 C21 C22 -1.2(14) no
C20 C21 C22 C23 0.3(14) no
C21 C22 C23 O1 180.0(9) no
C21 C22 C23 C24 1.0(16) no
O1 C23 C24 C25 179.4(9) no
C22 C23 C24 C25 -1.5(17) no
C23 C24 C25 C20 0.7(15) no
N8 C27 C28 C29 28.3(9) no
C27 C28 C29 C30 -35.2(9) no
C28 C29 C30 N8 28.0(9) no
N5 C31 C32 C33 -179.3(8) no
N5 C31 C36 C35 -178.3(8) no
C32 C31 C36 C35 1.8(15) no
C36 C31 C32 C33 0.6(14) no
C31 C32 C33 C34 -1.2(16) no
C32 C33 C34 O2 -177.2(10) no
C32 C33 C34 C35 -0.5(19) no
O2 C34 C35 C36 179.9(10) no
C33 C34 C35 C36 2.8(18) no
C34 C35 C36 C31 -3.5(17) no
N9 C38 C39 C40 -29.3(10) no
C38 C39 C40 C41 35.3(11) no
C39 C40 C41 N9 -26.6(12) no
N6 C42 C43 C44 -177.2(10) no
N6 C42 C47 C46 176.8(10) no
C43 C42 C47 C46 0.5(19) no
C47 C42 C43 C44 -0.8(19) no
C42 C43 C44 C45 1(3) no
C43 C44 C45 O3 -178.2(16) no
C43 C44 C45 C46 -0(3) no
O3 C45 C46 C47 178.2(14) no
C44 C45 C46 C47 -0(3) no
C45 C46 C47 C42 0(2) no
Cl7 C51 C52 Cl9 -57.1(14) no
Cl8 C51 C52 Cl9 -57.7(15) no
Cl9 C51 C52 Cl9 -0.0(5) no
Cl10 C51 C52 Cl9 25.3(15) no
Cl11 C51 C52 Cl9 56.3(16) no
Cl12 C51 C52 Cl9 85.8(15) no
C54 C53 C60 C54 -0(3) no
C54 C53 C60 C55 42(3) no
C54 C53 C60 C56 -61(3) no
C54 C53 C60 C57 -94(4) no
C54 C53 C60 C62 -162(4) no
C60 C53 C54 C55 -57(4) no
C60 C53 C54 C56 81(4) no
C60 C53 C54 C57 54(3) no
C60 C53 C54 C60 0(3) no
C53 C54 C55 C53 -0.0(6) no
C53 C54 C55 C57 84(4) no
C53 C54 C55 C60 86(4) no
C53 C54 C56 C57 -56.1(18) no
C53 C54 C56 C59 -98.7(16) no
C53 C54 C56 C60 -70(3) no
C53 C54 C57 C56 130(2) no
C53 C54 C57 C58 -148.1(18) no
C53 C54 C57 C59 -130(2) no
C53 C54 C57 C60 -67(2) no
C53 C54 C57 C61 -13.3(16) no
C53 C54 C57 C62 -61.7(17) no
C53 C54 C57 C63 -32(2) no
C53 C54 C57 C64 -12(2) no
C53 C54 C60 C53 0.0(6) no
C53 C54 C60 C55 -72(4) no
C53 C54 C60 C56 115.0(15) no
C53 C54 C60 C57 106(2) no
C55 C54 C56 C57 23(10) no
C55 C54 C56 C59 -20(10) no
C55 C54 C56 C60 9(8) no
C56 C54 C55 C53 -97(8) no
C56 C54 C55 C57 -13(6) no
C56 C54 C55 C60 -11(10) no
C55 C54 C57 C56 -165(7) no
C55 C54 C57 C58 -83(7) no
C55 C54 C57 C59 -66(7) no
C55 C54 C57 C60 -2(5) no
C55 C54 C57 C61 52(6) no
C55 C54 C57 C62 3(7) no
C55 C54 C57 C63 33(7) no
C55 C54 C57 C64 52(7) no
C57 C54 C55 C53 -84(4) no
C57 C54 C55 C57 0.0(13) no
C57 C54 C55 C60 2(5) no
C55 C54 C60 C53 72(6) no
C55 C54 C60 C55 0(5) no
C55 C54 C60 C56 -173(7) no
C55 C54 C60 C57 178(7) no
C60 C54 C55 C53 -86(5) no
C60 C54 C55 C57 -2(6) no
C60 C54 C55 C60 -0(3) no
C56 C54 C57 C56 -0.0(14) no
C56 C54 C57 C58 82(3) no
C56 C54 C57 C59 99(4) no
C56 C54 C57 C60 163(4) no
C56 C54 C57 C61 -144(3) no
C56 C54 C57 C62 168(4) no
C56 C54 C57 C63 -162(4) no
C56 C54 C57 C64 -143(4) no
C57 C54 C56 C57 0(2) no
C57 C54 C56 C59 -43(3) no
C57 C54 C56 C60 -14(4) no
C56 C54 C60 C53 -115.0(16) no
C56 C54 C60 C55 173(5) no
C56 C54 C60 C56 -0.0(8) no
C56 C54 C60 C57 -9(3) no
C60 C54 C56 C57 14(4) no
C60 C54 C56 C59 -28(4) no
C60 C54 C56 C60 -0(3) no
C57 C54 C60 C53 -106(3) no
C57 C54 C60 C55 -178(5) no
C57 C54 C60 C56 9(3) no
C57 C54 C60 C57 -0.0(15) no
C60 C54 C57 C56 -163(5) no
C60 C54 C57 C58 -81(4) no
C60 C54 C57 C59 -63(4) no
C60 C54 C57 C60 -0(3) no
C60 C54 C57 C61 54(4) no
C60 C54 C57 C62 5(4) no
C60 C54 C57 C63 35(4) no
C60 C54 C57 C64 55(4) no
C53 C55 C57 C56 116(3) no
C53 C55 C57 C58 -153.0(17) no
C53 C55 C57 C59 -138.3(18) no
C53 C55 C57 C61 -28.3(14) no
C53 C55 C57 C62 -75.4(14) no
C53 C55 C57 C63 -48.4(17) no
C53 C55 C57 C64 -31.3(18) no
C53 C55 C60 C53 -0.0(6) no
C53 C55 C60 C54 100(4) no
C53 C55 C60 C56 107(3) no
C53 C55 C60 C57 97(7) no
C53 C55 C60 C62 -66(11) no
C54 C55 C57 C56 14(6) no
C54 C55 C57 C58 105(6) no
C54 C55 C57 C59 120(6) no
C54 C55 C57 C61 -130(6) no
C54 C55 C57 C62 -177(7) no
C54 C55 C57 C63 -150(6) no
C54 C55 C57 C64 -133(6) no
C54 C55 C60 C53 -100(6) no
C54 C55 C60 C54 0(4) no
C54 C55 C60 C56 7(6) no
C54 C55 C60 C57 -4(10) no
C54 C55 C60 C62 -167(10) no
C57 C55 C60 C53 -97(7) no
C57 C55 C60 C54 4(10) no
C57 C55 C60 C56 10(5) no
C57 C55 C60 C57 -0(2) no
C57 C55 C60 C62 -163(18) no
C60 C55 C57 C56 -161(9) no
C60 C55 C57 C58 -70(9) no
C60 C55 C57 C59 -55(8) no
C60 C55 C57 C61 55(8) no
C60 C55 C57 C62 7(8) no
C60 C55 C57 C63 34(8) no
C60 C55 C57 C64 52(8) no
C54 C56 C57 C54 0.0(12) no
C54 C56 C57 C55 -3.9(13) no
C54 C56 C57 C58 -122.6(18) no
C54 C56 C57 C59 -113(3) no
C54 C56 C57 C60 -8.0(18) no
C54 C56 C57 C61 83(4) no
C54 C56 C57 C64 114(5) no
C54 C56 C59 C57 63.7(16) no
C54 C56 C59 C58 -149(3) no
C54 C56 C59 C62 51.1(16) no
C54 C56 C60 C53 74(4) no
C54 C56 C60 C54 -0(3) no
C54 C56 C60 C55 -5(3) no
C54 C56 C60 C57 162(5) no
C54 C56 C60 C62 172(5) no
C57 C56 C59 C57 0(3) no
C57 C56 C59 C58 147(4) no
C57 C56 C59 C62 -13(3) no
C59 C56 C57 C54 113(2) no
C59 C56 C57 C55 109(3) no
C59 C56 C57 C58 -9.7(11) no
C59 C56 C57 C59 0.0(9) no
C59 C56 C57 C60 105(3) no
C59 C56 C57 C61 -164(6) no
C59 C56 C57 C64 -133(6) no
C57 C56 C60 C53 -88(4) no
C57 C56 C60 C54 -162(5) no
C57 C56 C60 C55 -167(6) no
C57 C56 C60 C57 0(3) no
C57 C56 C60 C62 10(3) no
C60 C56 C57 C54 8.0(19) no
C60 C56 C57 C55 4.1(16) no
C60 C56 C57 C58 -115(3) no
C60 C56 C57 C59 -105(3) no
C60 C56 C57 C60 -0.0(14) no
C60 C56 C57 C61 91(5) no
C60 C56 C57 C64 122(6) no
C59 C56 C60 C53 -135.4(17) no
C59 C56 C60 C54 150(3) no
C59 C56 C60 C55 146(4) no
C59 C56 C60 C57 -47.6(13) no
C59 C56 C60 C62 -37.3(13) no
C60 C56 C59 C57 51.2(14) no
C60 C56 C59 C58 -161(3) no
C60 C56 C59 C62 38.6(14) no
C54 C57 C58 C59 75(3) no
C54 C57 C59 C56 -77(3) no
C54 C57 C59 C58 -113(4) no
C54 C57 C59 C62 90(3) no
C54 C57 C60 C53 86(4) no
C54 C57 C60 C54 0(3) no
C54 C57 C60 C55 2(5) no
C54 C57 C60 C56 -16(5) no
C54 C57 C60 C62 175(4) no
C54 C57 C61 C62 -93(2) no
C54 C57 C61 C63 -132(4) no
C54 C57 C61 C64 178(5) no
C54 C57 C62 C59 -115(3) no
C54 C57 C62 C60 -2.6(13) no
C54 C57 C62 C61 96(2) no
C54 C57 C62 C63 124(3) no
C54 C57 C62 C64 120(2) no
C54 C57 C63 C61 54(3) no
C54 C57 C63 C62 -66(3) no
C54 C57 C63 C64 105(3) no
C54 C57 C64 C61 -3(4) no
C54 C57 C64 C62 -78(3) no
C54 C57 C64 C63 -84(4) no
C55 C57 C58 C59 58(3) no
C55 C57 C59 C56 -91(3) no
C55 C57 C59 C58 -128(4) no
C55 C57 C59 C62 75.1(18) no
C55 C57 C61 C62 -81.4(19) no
C55 C57 C61 C63 -121(4) no
C55 C57 C61 C64 -171(5) no
C55 C57 C62 C59 -113.8(19) no
C55 C57 C62 C60 -1.7(12) no
C55 C57 C62 C61 97.1(17) no
C55 C57 C62 C63 124(2) no
C55 C57 C62 C64 120.9(18) no
C55 C57 C63 C61 62(3) no
C55 C57 C63 C62 -58(2) no
C55 C57 C63 C64 114(3) no
C55 C57 C64 C61 10(4) no
C55 C57 C64 C62 -65.0(19) no
C55 C57 C64 C63 -71(4) no
C56 C57 C58 C59 145(3) no
C56 C57 C59 C56 0.0(11) no
C56 C57 C59 C58 -37(5) no
C56 C57 C59 C62 166(3) no
C56 C57 C60 C53 103(3) no
C56 C57 C60 C54 16(4) no
C56 C57 C60 C55 19(8) no
C56 C57 C60 C56 0.0(13) no
C56 C57 C60 C62 -169(3) no
C56 C57 C61 C62 -167(5) no
C56 C57 C61 C63 154(5) no
C56 C57 C61 C64 104(7) no
C56 C57 C64 C61 -101(6) no
C56 C57 C64 C62 -176(5) no
C56 C57 C64 C63 178(5) no
C58 C57 C60 C53 -160.4(15) no
C58 C57 C60 C54 113(3) no
C58 C57 C60 C55 116(6) no
C58 C57 C60 C56 97(4) no
C58 C57 C60 C62 -72.1(17) no
C60 C57 C58 C59 45(3) no
C58 C57 C61 C62 43(3) no
C58 C57 C61 C63 4(5) no
C58 C57 C61 C64 -46(6) no
C61 C57 C58 C59 -52(3) no
C58 C57 C62 C59 6.4(5) no
C58 C57 C62 C60 118.4(18) no
C58 C57 C62 C61 -142.7(14) no
C58 C57 C62 C63 -115.5(16) no
C58 C57 C62 C64 -118.9(13) no
C62 C57 C58 C59 -21.3(17) no
C58 C57 C63 C61 -176(2) no
C58 C57 C63 C62 64.0(16) no
C58 C57 C63 C64 -125(3) no
C63 C57 C58 C59 -50.4(19) no
C58 C57 C64 C61 139(3) no
C58 C57 C64 C62 64.2(15) no
C58 C57 C64 C63 58(4) no
C64 C57 C58 C59 -65(2) no
C59 C57 C60 C53 -148.7(18) no
C59 C57 C60 C54 125(3) no
C59 C57 C60 C55 127(6) no
C59 C57 C60 C56 109(4) no
C59 C57 C60 C62 -60.4(16) no
C60 C57 C59 C56 -102(4) no
C60 C57 C59 C58 -139(4) no
C60 C57 C59 C62 64(2) no
C59 C57 C61 C62 30(3) no
C59 C57 C61 C63 -9(5) no
C59 C57 C61 C64 -60(6) no
C61 C57 C59 C56 170(4) no
C61 C57 C59 C58 133(4) no
C61 C57 C59 C62 -23.5(19) no
C59 C57 C62 C59 -0.0(9) no
C59 C57 C62 C60 112(2) no
C59 C57 C62 C61 -149.1(17) no
C59 C57 C62 C63 -121.9(19) no
C59 C57 C62 C64 -125.3(16) no
C62 C57 C59 C56 -166(3) no
C62 C57 C59 C58 157(4) no
C62 C57 C59 C62 0.0(9) no
C59 C57 C63 C61 171(3) no
C59 C57 C63 C62 51.4(17) no
C59 C57 C63 C64 -137(3) no
C63 C57 C59 C56 166(3) no
C63 C57 C59 C58 130(3) no
C63 C57 C59 C62 -27.2(9) no
C59 C57 C64 C61 124(4) no
C59 C57 C64 C62 49.3(16) no
C59 C57 C64 C63 43(4) no
C64 C57 C59 C56 154(3) no
C64 C57 C59 C58 118(4) no
C64 C57 C59 C62 -39.2(13) no
C60 C57 C61 C62 -71(2) no
C60 C57 C61 C63 -110(4) no
C60 C57 C61 C64 -160(6) no
C61 C57 C60 C53 -41(2) no
C61 C57 C60 C54 -127(4) no
C61 C57 C60 C55 -125(7) no
C61 C57 C60 C56 -144(4) no
C61 C57 C60 C62 47.2(17) no
C60 C57 C62 C59 -112(3) no
C60 C57 C62 C60 -0.0(15) no
C60 C57 C62 C61 99(2) no
C60 C57 C62 C63 126(3) no
C60 C57 C62 C64 123(3) no
C62 C57 C60 C53 -88.4(17) no
C62 C57 C60 C54 -175(4) no
C62 C57 C60 C55 -172(7) no
C62 C57 C60 C56 169(3) no
C62 C57 C60 C62 -0.0(10) no
C60 C57 C63 C61 69(3) no
C60 C57 C63 C62 -50(3) no
C60 C57 C63 C64 121(3) no
C63 C57 C60 C53 -62.7(18) no
C63 C57 C60 C54 -149(3) no
C63 C57 C60 C55 -146(6) no
C63 C57 C60 C56 -165(4) no
C63 C57 C60 C62 25.7(11) no
C60 C57 C64 C61 20(4) no
C60 C57 C64 C62 -55(2) no
C60 C57 C64 C63 -61(4) no
C64 C57 C60 C53 -47(3) no
C64 C57 C60 C54 -134(3) no
C64 C57 C60 C55 -131(6) no
C64 C57 C60 C56 -150(4) no
C64 C57 C60 C62 41.0(15) no
C61 C57 C62 C59 149(3) no
C61 C57 C62 C60 -99(3) no
C61 C57 C62 C61 0(2) no
C61 C57 C62 C63 27(3) no
C61 C57 C62 C64 24(2) no
C62 C57 C61 C62 0.0(10) no
C62 C57 C61 C63 -39(3) no
C62 C57 C61 C64 -89(5) no
C61 C57 C63 C61 0(4) no
C61 C57 C63 C62 -120(5) no
C61 C57 C63 C64 52(5) no
C63 C57 C61 C62 39(4) no
C63 C57 C61 C63 0(2) no
C63 C57 C61 C64 -50(5) no
C62 C57 C63 C61 120(3) no
C62 C57 C63 C62 0.0(15) no
C62 C57 C63 C64 171(4) no
C63 C57 C62 C59 122(3) no
C63 C57 C62 C60 -126(3) no
C63 C57 C62 C61 -27.3(17) no
C63 C57 C62 C63 0.0(15) no
C63 C57 C62 C64 -3.4(16) no
C62 C57 C64 C61 75(3) no
C62 C57 C64 C62 -0.0(11) no
C62 C57 C64 C63 -6(3) no
C64 C57 C62 C59 125.3(18) no
C64 C57 C62 C60 -123(2) no
C64 C57 C62 C61 -23.9(13) no
C64 C57 C62 C63 3.4(14) no
C64 C57 C62 C64 -0.0(13) no
C57 C58 C59 C56 -15.6(19) no
C57 C58 C59 C57 -0.0(13) no
C57 C58 C59 C62 94(9) no
C56 C59 C62 C57 6.1(7) no
C56 C59 C62 C60 -34.1(9) no
C56 C59 C62 C61 36.0(16) no
C56 C59 C62 C63 64.3(18) no
C56 C59 C62 C64 54.8(13) no
C57 C59 C62 C57 0.0(12) no
C57 C59 C62 C60 -40.2(13) no
C57 C59 C62 C61 29.9(17) no
C57 C59 C62 C63 58.2(19) no
C57 C59 C62 C64 48.8(16) no
C58 C59 C62 C57 -103(9) no
C58 C59 C62 C60 -143(9) no
C58 C59 C62 C61 -73(9) no
C58 C59 C62 C63 -45(9) no
C58 C59 C62 C64 -54(9) no
C53 C60 C62 C57 105.4(18) no
C53 C60 C62 C59 150.9(15) no
C53 C60 C62 C61 36.7(14) no
C53 C60 C62 C63 52(2) no
C53 C60 C62 C64 54.9(15) no
C55 C60 C62 C57 168(13) no
C55 C60 C62 C59 -147(12) no
C55 C60 C62 C61 99(12) no
C55 C60 C62 C63 114(12) no
C55 C60 C62 C64 117(12) no
C56 C60 C62 C57 -5.8(9) no
C56 C60 C62 C59 39.7(14) no
C56 C60 C62 C61 -74.6(16) no
C56 C60 C62 C63 -60(3) no
C56 C60 C62 C64 -56.3(18) no
C57 C60 C62 C57 -0.0(16) no
C57 C60 C62 C59 45.5(18) no
C57 C60 C62 C61 -69(2) no
C57 C60 C62 C63 -54(3) no
C57 C60 C62 C64 -50(2) no
C57 C61 C62 C57 -0.0(9) no
C57 C61 C62 C59 -22.9(18) no
C57 C61 C62 C60 41.1(11) no
C57 C61 C62 C63 -106(4) no
C57 C61 C62 C64 -82(5) no
C57 C61 C63 C57 -0.0(8) no
C57 C61 C63 C62 62(3) no
C57 C61 C63 C64 -86(4) no
C57 C61 C64 C57 0.0(9) no
C57 C61 C64 C62 65.1(17) no
C57 C61 C64 C63 86(3) no
C62 C61 C63 C57 -62(4) no
C62 C61 C63 C62 0.0(15) no
C62 C61 C63 C64 -148(5) no
C63 C61 C62 C57 106(5) no
C63 C61 C62 C59 83(5) no
C63 C61 C62 C60 147(5) no
C63 C61 C62 C63 -0(3) no
C63 C61 C62 C64 24(4) no
C62 C61 C64 C57 -65.1(18) no
C62 C61 C64 C62 -0.0(10) no
C62 C61 C64 C63 20(3) no
C64 C61 C62 C57 82(5) no
C64 C61 C62 C59 59(6) no
C64 C61 C62 C60 123(6) no
C64 C61 C62 C63 -24(4) no
C64 C61 C62 C64 -0(3) no
C63 C61 C64 C57 -86(4) no
C63 C61 C64 C62 -20(4) no
C63 C61 C64 C63 0(3) no
C64 C61 C63 C57 86(5) no
C64 C61 C63 C62 148(6) no
C64 C61 C63 C64 0(4) no
C57 C62 C63 C57 0.0(9) no
C57 C62 C63 C61 -66(3) no
C57 C62 C63 C64 -16(8) no
C57 C62 C64 C57 -0.0(10) no
C57 C62 C64 C61 -89(3) no
C57 C62 C64 C63 163(7) no
C59 C62 C63 C57 -38.9(12) no
C59 C62 C63 C61 -104(3) no
C59 C62 C63 C64 -55(8) no
C59 C62 C64 C57 -36.3(10) no
C59 C62 C64 C61 -125(3) no
C59 C62 C64 C63 127(7) no
C60 C62 C63 C57 32.6(14) no
C60 C62 C63 C61 -33(4) no
C60 C62 C63 C64 17(8) no
C60 C62 C64 C57 33.3(12) no
C60 C62 C64 C61 -55(3) no
C60 C62 C64 C63 -164(7) no
C61 C62 C63 C57 66(5) no
C61 C62 C63 C61 -0(4) no
C61 C62 C63 C64 50(7) no
C61 C62 C64 C57 89(6) no
C61 C62 C64 C61 -0(5) no
C61 C62 C64 C63 -108(9) no
C57 C63 C64 C57 0.0(9) no
C57 C63 C64 C61 -82(3) no
C57 C63 C64 C62 -15(9) no
C61 C63 C64 C57 82(6) no
C61 C63 C64 C61 -0(5) no
C61 C63 C64 C62 67(10) no
C62 C63 C64 C57 15(9) no
C62 C63 C64 C61 -67(10) no
C62 C63 C64 C62 0(3) no
C16 C65 C66 C17 -58.5(15) no
C16 C65 C66 C18 -44(4) no
C16 C65 C66 C19 37.7(18) no
C16 C65 C66 C67 51.9(16) no
C17 C65 C66 C17 -0(2) no
C17 C65 C66 C18 14(4) no
C17 C65 C66 C19 96(3) no
C17 C65 C66 C67 110(3) no
C17 C65 C68 N7 -72(3) no
C17 C65 C68 C16 -5(4) no
C17 C65 C68 C17 -0.0(18) no
C66 C65 C68 N7 -23.0(18) no
C66 C65 C68 C16 44(3) no
C66 C65 C68 C17 49.0(15) no
C68 C65 C66 C17 -72.2(17) no
C68 C65 C66 C18 -58(4) no
C68 C65 C66 C19 24(2) no
C68 C65 C66 C67 38.3(19) no
C17 C66 C67 N7 -3(3) no
C17 C66 C67 C18 -97(3) no
C17 C66 C67 C19 -99(4) no
C18 C66 C67 N7 93(3) no
C18 C66 C67 C18 -0.0(18) no
C18 C66 C67 C19 -2(4) no
C65 C66 C67 N7 -38(2) no
C65 C66 C67 C18 -131(3) no
C65 C66 C67 C19 -133(3) no
